data_7716001
loop_
_publ_author_name
'Izumiyama, Naoki'
'Fujii, Shun'
'Kato, Kiichi'
'Tokunaga, Ryuya'
'Hayami, Shinya'
'Nakaya, Manabu'

_publ_section_title
;
 Spin-crossover cobalt(II) complexes exhibiting temperature- and
 concentration-dependent optical changes in solution.
;
_journal_issue 22
_journal_name_full 'Dalton transactions (Cambridge, England : 2003)'
_journal_page_first 9547
_journal_page_last 9553
_journal_paper_doi 10.1039/d4dt00433g
_journal_volume 53
_journal_year 2024
_chemical_formula_moiety 'C66 H48 Co N8, 2(C24 H20 B), 2.75(C2 H3 N), 0.8(C H4 O), 0.25(O)'
_chemical_formula_sum 'C120.3 H99.45 B2 Co N10.75 O1.05'
_chemical_formula_weight 1793.00
_space_group_crystal_system triclinic
_space_group_IT_number 2
_space_group_name_Hall '-P 1'
_space_group_name_H-M_alt 'P -1'
_atom_sites_solution_hydrogens geom
_audit_creation_date 2024-05-03
_audit_creation_method
;
Olex2 1.5
(compiled 2023.08.24 svn.re1ec1418 for OlexSys, GUI svn.r6817)
;
_audit_update_record
;
2024-05-05 deposited with the CCDC.	2024-05-08 downloaded from the CCDC.
;
_cell_angle_alpha 98.6460(10)
_cell_angle_beta 112.5360(10)
_cell_angle_gamma 105.9460(10)
_cell_formula_units_Z 2
_cell_length_a 15.9874(6)
_cell_length_b 18.4762(8)
_cell_length_c 19.2522(8)
_cell_measurement_reflns_used 9814
_cell_measurement_temperature 100.00
_cell_measurement_theta_max 29.95
_cell_measurement_theta_min 2.31
_cell_volume 4836.7(3)
_computing_cell_refinement 'Bruker APEX4'
_computing_data_collection 'Bruker SAINT'
_computing_data_reduction 'Bruker SAINT'
_computing_molecular_graphics 'Olex2 1.5 (Dolomanov et al., 2009)'
_computing_publication_material 'Olex2 1.5 (Dolomanov et al., 2009)'
_computing_structure_refinement 'SHELXL 2019/3 (Sheldrick, 2015)'
_computing_structure_solution 'SHELXT 2018/2 (Sheldrick, 2018)'
_diffrn_ambient_temperature 100.00
_diffrn_measured_fraction_theta_full 0.981
_diffrn_measured_fraction_theta_max 0.981
_diffrn_measurement_device_type 'Bruker APEX-II CCD'
_diffrn_measurement_method '\f and \w scans'
_diffrn_radiation_type MoK\a
_diffrn_radiation_wavelength 0.71073
_diffrn_reflns_av_R_equivalents 0.0401
_diffrn_reflns_av_unetI/netI 0.0529
_diffrn_reflns_Laue_measured_fraction_full 0.981
_diffrn_reflns_Laue_measured_fraction_max 0.981
_diffrn_reflns_limit_h_max 18
_diffrn_reflns_limit_h_min -19
_diffrn_reflns_limit_k_max 21
_diffrn_reflns_limit_k_min -21
_diffrn_reflns_limit_l_max 22
_diffrn_reflns_limit_l_min -18
_diffrn_reflns_number 35099
_diffrn_reflns_point_group_measured_fraction_full 0.981
_diffrn_reflns_point_group_measured_fraction_max 0.981
_diffrn_reflns_theta_full 25.025
_diffrn_reflns_theta_max 25.025
_diffrn_reflns_theta_min 1.920
_diffrn_standards_number 0
_exptl_absorpt_coefficient_mu 0.236
_exptl_absorpt_correction_T_max 0.7460
_exptl_absorpt_correction_T_min 0.6532
_exptl_absorpt_correction_type numerical
_exptl_absorpt_process_details
;
SADABS-2016/2 (Bruker,2016) was used for absorption correction.
wR2(int) was 0.1128 before and 0.0668 after correction.
The Ratio of minimum to maximum transmission is 0.8756.
The \l/2 correction factor is Not present.
;
_exptl_crystal_colour brown
_exptl_crystal_colour_primary brown
_exptl_crystal_density_diffrn 1.231
_exptl_crystal_description block
_exptl_crystal_F_000 1884
_exptl_crystal_size_max 0.541
_exptl_crystal_size_mid 0.32
_exptl_crystal_size_min 0.068
_refine_diff_density_max 1.032
_refine_diff_density_min -0.756
_refine_diff_density_rms 0.052
_refine_ls_extinction_coef 0.0061(6)
_refine_ls_extinction_expression Fc^*^=kFc[1+0.001xFc^2^\l^3^/sin(2\q)]^-1/4^
_refine_ls_extinction_method 'SHELXL-2019/2 (Sheldrick 2019)'
_refine_ls_goodness_of_fit_ref 1.026
_refine_ls_hydrogen_treatment constr
_refine_ls_matrix_type full
_refine_ls_number_parameters 1268
_refine_ls_number_reflns 16748
_refine_ls_number_restraints 57
_refine_ls_restrained_S_all 1.035
_refine_ls_R_factor_all 0.0529
_refine_ls_R_factor_gt 0.0461
_refine_ls_shift/su_max 0.002
_refine_ls_shift/su_mean 0.000
_refine_ls_structure_factor_coef Fsqd
_refine_ls_weighting_details 'w=1/[\s^2^(Fo^2^)+(0.0448P)^2^+4.8413P] where P=(Fo^2^+2Fc^2^)/3'
_refine_ls_weighting_scheme calc
_refine_ls_wR_factor_gt 0.1190
_refine_ls_wR_factor_ref 0.1248
_reflns_Friedel_coverage 0.000
_reflns_number_gt 14797
_reflns_number_total 16748
_reflns_threshold_expression 'I > 2\s(I)'
_cod_data_source_file d4dt00433g2.cif
_cod_data_source_block 1_bph4_100k
_cod_depositor_comments 'Adding full bibliography for 7716001--7716004.cif.'
_cod_original_formula_sum 'C120.30 H99.45 B2 Co N10.75 O1.05'
_cod_database_code 7716001
_shelx_shelxl_version_number 2019/3
_shelx_space_group_comment
;
The symmetry employed for this shelxl refinement is uniquely defined
by the following loop, which should always be used as a source of
symmetry information in preference to the above space-group names.
They are only intended as comments.
;
_shelx_estimated_absorpt_t_max 0.984
_shelx_estimated_absorpt_t_min 0.883
_olex2_refinement_description
;
1. Fixed Uiso
 At 1.2 times of:
  All C(H) groups
 At 1.5 times of:
  All C(H,H,H) groups, All O(H) groups
2. Restrained distances
 O1-C123
 1.4 with sigma of 0.002
3. Rigid bond restraints
 Co1, N3
 with sigma for 1-2 distances of 0.001 and sigma for 1-3 distances of 0.001
 Co1, N6
 with sigma for 1-2 distances of 0.001 and sigma for 1-3 distances of 0.001
4. Uiso/Uaniso restraints and constraints
Uanis(N11) \\sim Ueq, Uanis(C119) \\sim Ueq, Uanis(C120) \\sim Ueq: with sigma
of 0.001 and sigma for terminal atoms of 0.002
Uanis(O2) \\sim Ueq: with sigma of 0.001 and sigma for terminal atoms of 0.002
Uanis(N12) \\sim Ueq, Uanis(C121) \\sim Ueq, Uanis(C122) \\sim Ueq: with sigma
of 0.001 and sigma for terminal atoms of 0.002
Uanis(O1) \\sim Ueq, Uanis(C123) \\sim Ueq: with sigma of 0.005 and sigma for
terminal atoms of 0.01
5. Others
 Fixed Sof: N11(0.5) O1(0.8) H1A(0.8) C119(0.5) C120(0.5) H12A(0.5) H12B(0.5)
 H12C(0.5) C123(0.8) H12D(0.8) H12E(0.8) H12F(0.8) O2(0.25) C122(0.25)
 H12G(0.25) H12H(0.25) H12I(0.25) C121(0.25) N12(0.25)
6.a Aromatic/amide H refined with riding coordinates:
 C4(H4), C3(H3), C80(H80), C7(H7), C108(H108), C90(H90), C27(H27), C54(H54),
 C2(H2), C69(H69), C50(H50), C107(H107), C68(H68), C81(H81), C72(H72), C19(H19),
  C9(H9), C22(H22), C24(H24), C104(H104), C53(H53), C56(H56), C15(H15), C1(H1),
 C98(H98), C51(H51), C89(H89), C86(H86), C102(H102), C66(H66), C63(H63),
 C62(H62), C12(H12), C70(H70), C38(H38), C84(H84), C92(H92), C40(H40), C32(H32),
  C99(H99), C18(H18), C71(H71), C57(H57), C42(H42), C96(H96), C14(H14),
 C39(H39), C95(H95), C28(H28), C106(H106), C82(H82), C48(H48), C87(H87),
 C93(H93), C65(H65), C88(H88), C30(H30), C44(H44), C105(H105), C16(H16),
 C110(H110), C17(H17), C74(H74), C33(H33), C78(H78), C36(H36), C64(H64),
 C94(H94), C58(H58), C59(H59), C75(H75), C13(H13), C60(H60), C83(H83),
 C101(H101), C29(H29), C114(H114), C35(H35), C77(H77), C113(H113), C100(H100),
 C76(H76), C47(H47), C111(H111), C41(H41), C112(H112), C45(H45), C46(H46)
6.b Idealised Me refined as rotating group:
 C118(H11D,H11E,H11F), C116(H11A,H11B,H11C), C120(H12A,H12B,H12C), C123(H12D,
 H12E,H12F), C122(H12G,H12H,H12I)
6.c Idealised tetrahedral OH refined as rotating group:
 O1(H1A)
;
_olex2_submission_special_instructions 'No special instructions were received'

loop_
_space_group_symop_operation_xyz
'x, y, z'
'-x, -y, -z'

loop_
_atom_site_label
_atom_site_type_symbol
_atom_site_fract_x
_atom_site_fract_y
_atom_site_fract_z
_atom_site_U_iso_or_equiv
_atom_site_adp_type
_atom_site_occupancy
_atom_site_site_symmetry_order
_atom_site_calc_flag
_atom_site_refinement_flags_posn
_atom_site_refinement_flags_adp
_atom_site_refinement_flags_occupancy
_atom_site_disorder_assembly
_atom_site_disorder_group
Co1 Co 0.71183(2) 0.58892(2) 0.73189(2) 0.01638(9) Uani 1 1 d . U . . .
N3 N 0.59079(12) 0.51000(10) 0.62921(10) 0.0214(4) Uani 1 1 d . U . . .
N1 N 0.84348(11) 0.62555(9) 0.83139(10) 0.0177(3) Uani 1 1 d . . . . .
N4 N 0.76583(11) 0.66649(10) 0.67737(9) 0.0182(3) Uani 1 1 d . . . . .
N5 N 0.66413(11) 0.66953(9) 0.75231(9) 0.0167(3) Uani 1 1 d . . . . .
N2 N 0.76380(11) 0.51350(9) 0.70558(9) 0.0173(3) Uani 1 1 d . . . . .
N6 N 0.63912(11) 0.54343(9) 0.79411(9) 0.0187(3) Uani 1 1 d . U . . .
N8 N 0.42382(13) 1.01395(10) 0.82286(11) 0.0244(4) Uani 1 1 d . . . . .
N7 N 1.02291(13) 0.22048(11) 0.55036(10) 0.0275(4) Uani 1 1 d . . . . .
C4 C 0.99892(14) 0.61118(11) 0.88113(12) 0.0196(4) Uani 1 1 d . . . . .
H4 H 1.041293 0.587114 0.873344 0.024 Uiso 1 1 calc R U . . .
C5 C 0.90472(14) 0.59040(11) 0.82323(11) 0.0166(4) Uani 1 1 d . . . . .
C21 C 0.68472(13) 0.73389(11) 0.72742(11) 0.0174(4) Uani 1 1 d . . . . .
C6 C 0.85873(14) 0.52609(11) 0.74924(11) 0.0176(4) Uani 1 1 d . . . . .
C11 C 0.60748(14) 0.44708(12) 0.59998(11) 0.0205(4) Uani 1 1 d . . . . .
C20 C 0.74783(13) 0.73403(11) 0.68768(11) 0.0166(4) Uani 1 1 d . . . . .
C26 C 0.59582(13) 0.58982(11) 0.81621(11) 0.0178(4) Uani 1 1 d . . . . .
C79 C 1.22794(13) 0.56493(11) 0.92371(11) 0.0177(4) Uani 1 1 d . . . . .
C3 C 1.02978(15) 0.66813(12) 0.95085(12) 0.0212(4) Uani 1 1 d . . . . .
H3 H 1.094387 0.684384 0.991019 0.025 Uiso 1 1 calc R U . . .
C80 C 1.24813(14) 0.61309(12) 0.99665(12) 0.0211(4) Uani 1 1 d . . . . .
H80 H 1.293735 0.665355 1.014813 0.025 Uiso 1 1 calc R U . . .
C49 C 0.54175(15) 0.84158(12) 0.78515(12) 0.0215(4) Uani 1 1 d . . . . .
C25 C 0.60677(13) 0.66093(11) 0.78912(11) 0.0173(4) Uani 1 1 d . . . . .
C10 C 0.71046(14) 0.45394(11) 0.63840(11) 0.0194(4) Uani 1 1 d . . . . .
C7 C 0.90294(14) 0.47881(11) 0.72583(12) 0.0200(4) Uani 1 1 d . . . . .
H7 H 0.969475 0.488144 0.757359 0.024 Uiso 1 1 calc R U . . .
C37 C 1.10795(15) 0.21431(12) 0.60781(12) 0.0235(4) Uani 1 1 d . . . . .
C103 C 0.83071(14) 1.09021(11) 0.84055(12) 0.0196(4) Uani 1 1 d . . . . .
C108 C 0.85579(14) 1.09951(12) 0.92058(12) 0.0222(4) Uani 1 1 d . . . . .
H108 H 0.901377 1.078241 0.949105 0.027 Uiso 1 1 calc R U . . .
C90 C 1.13708(14) 0.61949(12) 0.75588(12) 0.0210(4) Uani 1 1 d . . . . .
H90 H 1.126590 0.568935 0.726528 0.025 Uiso 1 1 calc R U . . .
C27 C 0.54720(15) 0.57200(12) 0.86129(12) 0.0223(4) Uani 1 1 d . . . . .
H27 H 0.517522 0.605598 0.875990 0.027 Uiso 1 1 calc R U . . .
C8 C 0.84924(15) 0.41721(12) 0.65554(12) 0.0216(4) Uani 1 1 d . . . . .
C67 C 1.39527(14) 0.65624(11) 0.93261(11) 0.0177(4) Uani 1 1 d . . . . .
C54 C 0.44902(15) 0.82028(12) 0.78210(13) 0.0239(4) Uani 1 1 d . . . . .
H54 H 0.412684 0.766407 0.771853 0.029 Uiso 1 1 calc R U . . .
C2 C 0.96584(15) 0.70103(12) 0.96145(12) 0.0221(4) Uani 1 1 d . . . . .
H2 H 0.984655 0.738154 1.009620 0.026 Uiso 1 1 calc R U . . .
C69 C 1.54530(15) 0.77055(12) 0.97934(13) 0.0256(5) Uani 1 1 d . . . . .
H69 H 1.577170 0.820368 0.975588 0.031 Uiso 1 1 calc R U . . .
C85 C 1.21644(14) 0.65322(11) 0.83049(11) 0.0175(4) Uani 1 1 d . . . . .
C109 C 0.83079(15) 1.02695(12) 0.70264(12) 0.0228(4) Uani 1 1 d . . . . .
C50 C 0.59311(15) 0.92135(12) 0.79986(12) 0.0214(4) Uani 1 1 d . . . . .
H50 H 0.655738 0.937193 0.801408 0.026 Uiso 1 1 calc R U . . .
C107 C 0.81647(15) 1.13862(12) 0.95961(13) 0.0255(5) Uani 1 1 d . . . . .
H107 H 0.835232 1.143326 1.013749 0.031 Uiso 1 1 calc R U . . .
C68 C 1.44617(15) 0.72983(12) 0.93030(12) 0.0215(4) Uani 1 1 d . . . . .
H68 H 1.411998 0.753169 0.893897 0.026 Uiso 1 1 calc R U . . .
C23 C 0.58474(14) 0.78222(11) 0.77404(12) 0.0204(4) Uani 1 1 d . . . . .
C81 C 1.20493(15) 0.58813(13) 1.04309(12) 0.0258(5) Uani 1 1 d . . . . .
H81 H 1.221074 0.623106 1.091738 0.031 Uiso 1 1 calc R U . . .
C72 C 1.45116(14) 0.62547(12) 0.98775(12) 0.0210(4) Uani 1 1 d . . . . .
H72 H 1.420160 0.575256 0.991229 0.025 Uiso 1 1 calc R U . . .
C19 C 0.78538(14) 0.79611(12) 0.66268(12) 0.0210(4) Uani 1 1 d . . . . .
H19 H 0.773022 0.843200 0.671945 0.025 Uiso 1 1 calc R U . . .
C9 C 0.75104(15) 0.40602(12) 0.61173(12) 0.0217(4) Uani 1 1 d . . . . .
H9 H 0.712459 0.365326 0.563579 0.026 Uiso 1 1 calc R U . . .
C52 C 0.46184(15) 0.95582(12) 0.80962(12) 0.0221(4) Uani 1 1 d . . . . .
C22 C 0.64644(14) 0.79091(11) 0.73770(12) 0.0201(4) Uani 1 1 d . . . . .
H22 H 0.661904 0.835938 0.720172 0.024 Uiso 1 1 calc R U . . .
C61 C 0.37234(14) 1.01120(12) 0.86929(12) 0.0217(4) Uani 1 1 d . . . . .
C24 C 0.56557(14) 0.71575(11) 0.80004(12) 0.0202(4) Uani 1 1 d . . . . .
H24 H 0.524332 0.708185 0.825164 0.024 Uiso 1 1 calc R U . . .
C104 C 0.76304(15) 1.12346(12) 0.80251(13) 0.0234(4) Uani 1 1 d . . . . .
H104 H 0.743211 1.118570 0.748233 0.028 Uiso 1 1 calc R U . . .
C53 C 0.40926(15) 0.87591(12) 0.79367(13) 0.0242(4) Uani 1 1 d . . . . .
H53 H 0.345952 0.859915 0.790792 0.029 Uiso 1 1 calc R U . . .
C97 C 0.99164(14) 1.13501(12) 0.83352(12) 0.0207(4) Uani 1 1 d . . . . .
C56 C 0.49652(14) 1.15739(12) 0.85714(12) 0.0231(4) Uani 1 1 d . . . . .
H56 H 0.506917 1.161174 0.909774 0.028 Uiso 1 1 calc R U . . .
C15 C 0.49904(16) 0.50824(14) 0.60047(13) 0.0277(5) Uani 1 1 d . . . . .
H15 H 0.487342 0.552827 0.620162 0.033 Uiso 1 1 calc R U . . .
C1 C 0.87396(14) 0.67844(11) 0.90013(12) 0.0205(4) Uani 1 1 d . . . . .
H1 H 0.830324 0.701487 0.907007 0.025 Uiso 1 1 calc R U . . .
C98 C 1.07347(15) 1.14605(12) 0.90320(13) 0.0231(4) Uani 1 1 d . . . . .
H98 H 1.073507 1.104505 0.926888 0.028 Uiso 1 1 calc R U . . .
C51 C 0.55424(15) 0.97754(12) 0.81217(12) 0.0214(4) Uani 1 1 d . . . . .
H51 H 0.590632 1.031407 0.822465 0.026 Uiso 1 1 calc R U . . .
C89 C 1.07255(15) 0.65630(13) 0.72237(12) 0.0249(5) Uani 1 1 d . . . . .
H89 H 1.019180 0.630560 0.671827 0.030 Uiso 1 1 calc R U . . .
C31 C 0.89390(15) 0.36534(12) 0.62958(12) 0.0226(4) Uani 1 1 d . . . . .
C43 C 0.97295(15) 0.16442(13) 0.47520(12) 0.0236(4) Uani 1 1 d . . . . .
C86 C 1.22782(15) 0.72873(12) 0.86949(12) 0.0216(4) Uani 1 1 d . . . . .
H86 H 1.280414 0.754640 0.920386 0.026 Uiso 1 1 calc R U . . .
C102 C 0.99687(16) 1.19880(12) 0.80206(13) 0.0249(5) Uani 1 1 d . . . . .
H102 H 0.943388 1.194345 0.755063 0.030 Uiso 1 1 calc R U . . .
C66 C 0.38708(15) 0.97166(13) 0.92637(12) 0.0249(5) Uani 1 1 d . . . . .
H66 H 0.431468 0.944943 0.934456 0.030 Uiso 1 1 calc R U . . .
C63 C 0.25694(15) 1.04859(13) 0.90367(15) 0.0315(5) Uani 1 1 d . . . . .
H63 H 0.212353 1.075107 0.895732 0.038 Uiso 1 1 calc R U . . .
C62 C 0.30674(15) 1.04991(12) 0.85828(13) 0.0250(5) Uani 1 1 d . . . . .
H62 H 0.296086 1.077279 0.819599 0.030 Uiso 1 1 calc R U . . .
C12 C 0.53265(16) 0.38081(14) 0.54272(13) 0.0291(5) Uani 1 1 d . . . . .
H12 H 0.545767 0.337088 0.523014 0.035 Uiso 1 1 calc R U . . .
C73 C 1.28776(13) 0.53892(12) 0.80719(11) 0.0191(4) Uani 1 1 d . . . . .
C70 C 1.59711(15) 0.73842(13) 1.03334(13) 0.0268(5) Uani 1 1 d . . . . .
H70 H 1.664322 0.766121 1.067249 0.032 Uiso 1 1 calc R U . . .
C38 C 1.10918(15) 0.20044(12) 0.67660(12) 0.0253(5) Uani 1 1 d . . . . .
H38 H 1.054640 0.197001 0.686551 0.030 Uiso 1 1 calc R U . . .
C84 C 1.15832(15) 0.48934(12) 0.90057(13) 0.0230(4) Uani 1 1 d . . . . .
H84 H 1.139725 0.454684 0.851031 0.028 Uiso 1 1 calc R U . . .
C55 C 0.45326(14) 1.08405(12) 0.80160(12) 0.0220(4) Uani 1 1 d . . . . .
C92 C 0.87634(14) 0.93410(12) 0.86059(12) 0.0216(4) Uani 1 1 d . . . . .
H92 H 0.829250 0.945171 0.874468 0.026 Uiso 1 1 calc R U . . .
C40 C 1.26923(16) 0.19614(14) 0.71683(13) 0.0301(5) Uani 1 1 d . . . . .
H40 H 1.324291 0.189464 0.753801 0.036 Uiso 1 1 calc R U . . .
C32 C 0.99410(16) 0.39064(13) 0.65338(13) 0.0270(5) Uani 1 1 d . . . . .
H32 H 1.034577 0.441691 0.688434 0.032 Uiso 1 1 calc R U . . .
C99 C 1.15456(16) 1.21576(13) 0.93880(14) 0.0281(5) Uani 1 1 d . . . . .
H99 H 1.208423 1.220881 0.985843 0.034 Uiso 1 1 calc R U . . .
C18 C 0.84132(15) 0.78860(13) 0.62390(12) 0.0240(4) Uani 1 1 d . . . . .
H18 H 0.868591 0.830632 0.606795 0.029 Uiso 1 1 calc R U . . .
C71 C 1.54953(15) 0.66520(13) 1.03726(12) 0.0259(5) Uani 1 1 d . . . . .
H71 H 1.584246 0.642246 1.073801 0.031 Uiso 1 1 calc R U . . .
C57 C 0.52434(15) 1.22484(13) 0.83538(14) 0.0274(5) Uani 1 1 d . . . . .
H57 H 0.552342 1.274847 0.873059 0.033 Uiso 1 1 calc R U . . .
C42 C 1.18821(17) 0.22072(14) 0.59367(13) 0.0300(5) Uani 1 1 d . . . . .
H42 H 1.188377 0.231932 0.547152 0.036 Uiso 1 1 calc R U . . .
C96 C 0.98625(15) 0.96163(12) 0.80439(12) 0.0229(4) Uani 1 1 d . . . . .
H96 H 1.015844 0.992267 0.778797 0.027 Uiso 1 1 calc R U . . .
C14 C 0.42110(16) 0.44433(15) 0.54353(13) 0.0325(5) Uani 1 1 d . . . . .
H14 H 0.357008 0.444819 0.524516 0.039 Uiso 1 1 calc R U . . .
C39 C 1.19015(16) 0.19145(13) 0.73152(13) 0.0278(5) Uani 1 1 d . . . . .
H39 H 1.190925 0.182123 0.778925 0.033 Uiso 1 1 calc R U . . .
C95 C 1.01264(15) 0.89868(12) 0.82138(13) 0.0253(5) Uani 1 1 d . . . . .
H95 H 1.059688 0.887200 0.807716 0.030 Uiso 1 1 calc R U . . .
C28 C 0.54300(15) 0.50438(13) 0.88425(14) 0.0278(5) Uani 1 1 d . . . . .
H28 H 0.510459 0.490858 0.915304 0.033 Uiso 1 1 calc R U . . .
C106 C 0.75010(15) 1.17082(12) 0.92020(14) 0.0273(5) Uani 1 1 d . . . . .
H106 H 0.723107 1.197509 0.946819 0.033 Uiso 1 1 calc R U . . .
C82 C 1.13822(17) 0.51235(14) 1.01898(14) 0.0306(5) Uani 1 1 d . . . . .
H82 H 1.108845 0.494611 1.050889 0.037 Uiso 1 1 calc R U . . .
C48 C 0.98403(18) 0.09231(14) 0.46490(13) 0.0317(5) Uani 1 1 d . . . . .
H48 H 1.023148 0.079362 0.508881 0.038 Uiso 1 1 calc R U . . .
C87 C 1.16536(16) 0.76696(13) 0.83668(13) 0.0249(5) Uani 1 1 d . . . . .
H87 H 1.176659 0.818305 0.864819 0.030 Uiso 1 1 calc R U . . .
C93 C 0.90214(16) 0.87067(12) 0.87786(13) 0.0258(5) Uani 1 1 d . . . . .
H93 H 0.872780 0.839529 0.903259 0.031 Uiso 1 1 calc R U . . .
C65 C 0.33702(16) 0.97115(14) 0.97161(14) 0.0314(5) Uani 1 1 d . . . . .
H65 H 0.347848 0.944416 1.010816 0.038 Uiso 1 1 calc R U . . .
C34 C 0.97855(16) 0.26779(13) 0.57624(12) 0.0256(5) Uani 1 1 d . . . . .
C91 C 0.91732(14) 0.98236(11) 0.82341(11) 0.0194(4) Uani 1 1 d . . . . .
C88 C 1.08680(16) 0.73067(13) 0.76326(13) 0.0266(5) Uani 1 1 d . . . . .
H88 H 1.043316 0.756286 0.741218 0.032 Uiso 1 1 calc R U . . .
C30 C 0.63360(15) 0.47785(12) 0.81648(13) 0.0261(5) Uani 1 1 d . . . . .
H30 H 0.663074 0.444632 0.800771 0.031 Uiso 1 1 calc R U . . .
C44 C 0.91513(16) 0.18229(14) 0.40988(13) 0.0315(5) Uani 1 1 d . . . . .
H44 H 0.907547 0.231743 0.415542 0.038 Uiso 1 1 calc R U . . .
C105 C 0.72392(15) 1.16341(12) 0.84162(14) 0.0274(5) Uani 1 1 d . . . . .
H105 H 0.679003 1.185622 0.813938 0.033 Uiso 1 1 calc R U . . .
C16 C 0.81886(14) 0.65970(12) 0.63857(12) 0.0219(4) Uani 1 1 d . . . . .
H16 H 0.830819 0.612318 0.630062 0.026 Uiso 1 1 calc R U . . .
C110 C 0.87582(17) 1.03606(14) 0.65298(13) 0.0314(5) Uani 1 1 d . . . . .
H110 H 0.943130 1.067062 0.675719 0.038 Uiso 1 1 calc R U . . .
C17 C 0.85664(15) 0.71857(13) 0.61058(12) 0.0253(5) Uani 1 1 d . . . . .
H17 H 0.892716 0.711228 0.582529 0.030 Uiso 1 1 calc R U . . .
C74 C 1.30466(15) 0.56142(13) 0.74576(12) 0.0243(4) Uani 1 1 d . . . . .
H74 H 1.305449 0.611805 0.740219 0.029 Uiso 1 1 calc R U . . .
C33 C 1.03566(16) 0.34318(13) 0.62715(13) 0.0291(5) Uani 1 1 d . . . . .
H33 H 1.103894 0.362189 0.644013 0.035 Uiso 1 1 calc R U . . .
C78 C 1.28991(14) 0.46450(12) 0.81266(13) 0.0237(4) Uani 1 1 d . . . . .
H78 H 1.280918 0.446790 0.854038 0.028 Uiso 1 1 calc R U . . .
C36 C 0.83769(16) 0.28870(13) 0.58028(14) 0.0302(5) Uani 1 1 d . . . . .
H36 H 0.769609 0.269212 0.564116 0.036 Uiso 1 1 calc R U . . .
C64 C 0.27141(17) 1.00935(14) 0.95999(15) 0.0348(6) Uani 1 1 d . . . . .
H64 H 0.236793 1.008417 0.990628 0.042 Uiso 1 1 calc R U . . .
C94 C 0.97065(15) 0.85239(12) 0.85824(13) 0.0268(5) Uani 1 1 d . . . . .
H94 H 0.988261 0.808992 0.869916 0.032 Uiso 1 1 calc R U . . .
C58 C 0.51178(16) 1.22018(14) 0.75935(15) 0.0310(5) Uani 1 1 d . . . . .
H58 H 0.531850 1.266619 0.745045 0.037 Uiso 1 1 calc R U . . .
C59 C 0.46953(16) 1.14691(14) 0.70411(14) 0.0307(5) Uani 1 1 d . . . . .
H59 H 0.461324 1.143139 0.651981 0.037 Uiso 1 1 calc R U . . .
C75 C 1.32028(16) 0.51358(14) 0.69273(13) 0.0305(5) Uani 1 1 d . . . . .
H75 H 1.331343 0.531477 0.652149 0.037 Uiso 1 1 calc R U . . .
C13 C 0.43820(17) 0.37972(15) 0.51482(13) 0.0342(5) Uani 1 1 d . . . . .
H13 H 0.385632 0.334703 0.476148 0.041 Uiso 1 1 calc R U . . .
C60 C 0.43935(16) 1.07934(13) 0.72504(13) 0.0270(5) Uani 1 1 d . . . . .
H60 H 0.408967 1.029510 0.686770 0.032 Uiso 1 1 calc R U . . .
C83 C 1.11527(16) 0.46300(13) 0.94740(14) 0.0297(5) Uani 1 1 d . . . . .
H83 H 1.069829 0.410768 0.930015 0.036 Uiso 1 1 calc R U . . .
C101 C 1.07799(17) 1.26881(13) 0.83736(14) 0.0298(5) Uani 1 1 d . . . . .
H101 H 1.078811 1.310648 0.814049 0.036 Uiso 1 1 calc R U . . .
C29 C 0.58654(17) 0.45643(13) 0.86170(14) 0.0313(5) Uani 1 1 d . . . . .
H29 H 0.584236 0.409620 0.876926 0.038 Uiso 1 1 calc R U . . .
C114 C 0.73075(16) 0.98028(13) 0.66416(13) 0.0274(5) Uani 1 1 d . . . . .
H114 H 0.696088 0.972616 0.694639 0.033 Uiso 1 1 calc R U . . .
C35 C 0.87913(16) 0.24065(13) 0.55454(14) 0.0312(5) Uani 1 1 d . . . . .
H35 H 0.839360 0.188576 0.521701 0.037 Uiso 1 1 calc R U . . .
C77 C 1.30481(16) 0.41543(13) 0.75934(14) 0.0300(5) Uani 1 1 d . . . . .
H77 H 1.304716 0.365076 0.764488 0.036 Uiso 1 1 calc R U . . .
C113 C 0.68098(18) 0.94514(15) 0.58369(15) 0.0393(6) Uani 1 1 d . . . . .
H113 H 0.613858 0.913443 0.560423 0.047 Uiso 1 1 calc R U . . .
C100 C 1.15695(16) 1.27754(13) 0.90593(14) 0.0312(5) Uani 1 1 d . . . . .
H100 H 1.211988 1.325154 0.930120 0.037 Uiso 1 1 calc R U . . .
C76 C 1.31971(16) 0.43999(14) 0.69909(14) 0.0328(5) Uani 1 1 d . . . . .
H76 H 1.329404 0.406647 0.662607 0.039 Uiso 1 1 calc R U . . .
C47 C 0.9384(2) 0.03900(15) 0.39083(15) 0.0420(6) Uani 1 1 d . . . . .
H47 H 0.947295 -0.009905 0.384346 0.050 Uiso 1 1 calc R U . . .
C111 C 0.8268(2) 1.00201(17) 0.57235(15) 0.0439(6) Uani 1 1 d . . . . .
H111 H 0.860615 1.010223 0.541280 0.053 Uiso 1 1 calc R U . . .
C41 C 1.26793(17) 0.21067(15) 0.64777(14) 0.0330(5) Uani 1 1 d . . . . .
H41 H 1.322242 0.213724 0.637586 0.040 Uiso 1 1 calc R U . . .
B1 B 1.28107(16) 0.60270(13) 0.87270(13) 0.0183(5) Uani 1 1 d . . . . .
C112 C 0.7287(2) 0.95601(17) 0.53693(15) 0.0477(7) Uani 1 1 d . . . . .
H112 H 0.694707 0.932386 0.481733 0.057 Uiso 1 1 calc R U . . .
C45 C 0.86861(18) 0.12714(17) 0.33635(14) 0.0416(6) Uani 1 1 d . . . . .
H45 H 0.827968 0.138728 0.292031 0.050 Uiso 1 1 calc R U . . .
B2 B 0.89072(16) 1.05725(13) 0.79883(14) 0.0195(5) Uani 1 1 d . . . . .
N9 N 0.8688(3) 0.53825(19) 0.52467(16) 0.0744(9) Uani 1 1 d . . . . .
C117 C 0.7736(2) 0.31847(17) 0.76295(18) 0.0470(7) Uani 1 1 d . . . . .
C115 C 0.8655(2) 0.4820(2) 0.48852(16) 0.0524(7) Uani 1 1 d . . . . .
C46 C 0.88085(19) 0.05609(17) 0.32717(15) 0.0437(7) Uani 1 1 d . . . . .
H46 H 0.849343 0.019052 0.276668 0.052 Uiso 1 1 calc R U . . .
N10 N 0.6966(2) 0.3134(2) 0.72445(18) 0.0782(10) Uani 1 1 d . . . . .
C118 C 0.8713(2) 0.32712(17) 0.81253(19) 0.0493(7) Uani 1 1 d . . . . .
H11D H 0.906961 0.325564 0.781111 0.074 Uiso 1 1 calc R U . . .
H11E H 0.870435 0.284178 0.836889 0.074 Uiso 1 1 calc R U . . .
H11F H 0.903309 0.377542 0.853547 0.074 Uiso 1 1 calc R U . . .
C116 C 0.8596(3) 0.4088(2) 0.44324(18) 0.0601(9) Uani 1 1 d . . . . .
H11A H 0.867468 0.416558 0.396526 0.090 Uiso 1 1 calc R U . . .
H11B H 0.796148 0.368128 0.427136 0.090 Uiso 1 1 calc R U . . .
H11C H 0.911228 0.392395 0.475505 0.090 Uiso 1 1 calc R U . . .
N11 N 0.3863(4) 0.6959(4) 0.5901(3) 0.0577(15) Uani 0.5 1 d . U P A 1
O1 O 0.5846(3) 0.1849(3) 0.5663(2) 0.1126(14) Uani 0.8 1 d D U P . .
H1A H 0.610940 0.222030 0.607859 0.169 Uiso 0.8 1 calc R U P . .
C119 C 0.3923(4) 0.7684(4) 0.5928(3) 0.0394(12) Uani 0.5 1 d . U P A 1
C120 C 0.3955(5) 0.8508(4) 0.6017(3) 0.0481(14) Uani 0.5 1 d . U P A 1
H12A H 0.445849 0.884110 0.653912 0.072 Uiso 0.5 1 calc R U P A 1
H12B H 0.332202 0.852227 0.595371 0.072 Uiso 0.5 1 calc R U P A 1
H12C H 0.410436 0.870120 0.561514 0.072 Uiso 0.5 1 calc R U P A 1
C123 C 0.6107(4) 0.1200(3) 0.5832(3) 0.0861(16) Uani 0.8 1 d D U P . .
H12D H 0.564897 0.072225 0.540330 0.129 Uiso 0.8 1 calc R U P . .
H12E H 0.608662 0.113845 0.632295 0.129 Uiso 0.8 1 calc R U P . .
H12F H 0.676594 0.129129 0.588781 0.129 Uiso 0.8 1 calc R U P . .
O2 O 0.4232(11) 0.7791(10) 0.5389(10) 0.123(5) Uani 0.25 1 d . U P B 3
C122 C 0.4117(12) 0.8896(10) 0.5926(9) 0.069(4) Uani 0.25 1 d . U P C 2
H12G H 0.366115 0.892596 0.542623 0.104 Uiso 0.25 1 calc R U P C 2
H12H H 0.477386 0.925784 0.607125 0.104 Uiso 0.25 1 calc R U P C 2
H12I H 0.392303 0.904227 0.633542 0.104 Uiso 0.25 1 calc R U P C 2
C121 C 0.4108(10) 0.8133(11) 0.5848(9) 0.057(3) Uani 0.25 1 d . U P C 2
N12 N 0.3994(8) 0.7292(8) 0.5797(6) 0.044(3) Uani 0.25 1 d . U P C 2

loop_
_atom_site_aniso_label
_atom_site_aniso_U_11
_atom_site_aniso_U_22
_atom_site_aniso_U_33
_atom_site_aniso_U_23
_atom_site_aniso_U_13
_atom_site_aniso_U_12
Co1 0.01398(14) 0.01733(15) 0.01704(15) 0.00252(10) 0.00646(11) 0.00654(11)
N3 0.0185(8) 0.0235(9) 0.0229(8) 0.0042(6) 0.0105(6) 0.0083(7)
N1 0.0163(8) 0.0160(8) 0.0227(9) 0.0049(7) 0.0099(7) 0.0073(7)
N4 0.0137(8) 0.0190(8) 0.0179(8) 0.0018(7) 0.0041(7) 0.0068(7)
N5 0.0150(8) 0.0172(8) 0.0163(8) 0.0031(6) 0.0067(7) 0.0050(6)
N2 0.0155(8) 0.0162(8) 0.0182(8) 0.0046(7) 0.0055(7) 0.0059(6)
N6 0.0145(8) 0.0180(8) 0.0207(8) 0.0016(6) 0.0057(7) 0.0071(7)
N8 0.0288(10) 0.0203(9) 0.0339(10) 0.0077(8) 0.0195(8) 0.0152(8)
N7 0.0252(9) 0.0303(10) 0.0218(9) -0.0028(8) 0.0032(8) 0.0189(8)
C4 0.0158(9) 0.0180(10) 0.0249(10) 0.0047(8) 0.0084(9) 0.0077(8)
C5 0.0167(9) 0.0153(9) 0.0193(10) 0.0054(8) 0.0086(8) 0.0069(8)
C21 0.0148(9) 0.0166(9) 0.0164(9) 0.0016(7) 0.0050(8) 0.0041(8)
C6 0.0166(9) 0.0162(9) 0.0190(10) 0.0050(8) 0.0066(8) 0.0067(8)
C11 0.0207(10) 0.0224(10) 0.0188(10) 0.0051(8) 0.0079(9) 0.0099(8)
C20 0.0140(9) 0.0178(10) 0.0146(9) 0.0021(7) 0.0036(8) 0.0064(8)
C26 0.0147(9) 0.0153(9) 0.0203(10) 0.0020(8) 0.0052(8) 0.0064(8)
C79 0.0145(9) 0.0192(10) 0.0207(10) 0.0068(8) 0.0063(8) 0.0101(8)
C3 0.0174(10) 0.0182(10) 0.0214(10) 0.0034(8) 0.0045(8) 0.0040(8)
C80 0.0168(10) 0.0225(10) 0.0235(10) 0.0051(8) 0.0077(8) 0.0090(8)
C49 0.0235(10) 0.0177(10) 0.0274(11) 0.0057(8) 0.0146(9) 0.0093(8)
C25 0.0154(9) 0.0155(9) 0.0181(9) 0.0017(7) 0.0066(8) 0.0046(8)
C10 0.0192(10) 0.0174(10) 0.0188(10) 0.0040(8) 0.0060(8) 0.0071(8)
C7 0.0175(10) 0.0185(10) 0.0219(10) 0.0039(8) 0.0063(8) 0.0082(8)
C37 0.0240(11) 0.0248(11) 0.0203(10) 0.0004(8) 0.0063(9) 0.0153(9)
C103 0.0148(9) 0.0138(9) 0.0281(11) 0.0027(8) 0.0106(9) 0.0028(8)
C108 0.0177(10) 0.0176(10) 0.0284(11) 0.0025(8) 0.0099(9) 0.0051(8)
C90 0.0216(10) 0.0182(10) 0.0225(10) 0.0034(8) 0.0104(9) 0.0070(8)
C27 0.0209(10) 0.0229(11) 0.0280(11) 0.0094(9) 0.0130(9) 0.0111(8)
C8 0.0225(10) 0.0192(10) 0.0242(10) 0.0049(8) 0.0102(9) 0.0100(8)
C67 0.0182(10) 0.0196(10) 0.0185(10) 0.0024(8) 0.0109(8) 0.0090(8)
C54 0.0258(11) 0.0162(10) 0.0335(12) 0.0068(9) 0.0167(10) 0.0081(8)
C2 0.0257(11) 0.0158(10) 0.0217(10) 0.0013(8) 0.0109(9) 0.0049(8)
C69 0.0230(11) 0.0212(11) 0.0306(11) 0.0000(9) 0.0168(10) 0.0021(9)
C85 0.0156(9) 0.0190(10) 0.0198(10) 0.0067(8) 0.0093(8) 0.0063(8)
C109 0.0248(11) 0.0175(10) 0.0289(11) 0.0065(8) 0.0122(9) 0.0118(8)
C50 0.0210(10) 0.0176(10) 0.0282(11) 0.0054(8) 0.0130(9) 0.0084(8)
C107 0.0213(10) 0.0206(11) 0.0283(11) -0.0019(9) 0.0122(9) 0.0015(8)
C68 0.0219(10) 0.0218(10) 0.0227(10) 0.0045(8) 0.0122(9) 0.0084(8)
C23 0.0203(10) 0.0162(10) 0.0248(10) 0.0030(8) 0.0107(9) 0.0074(8)
C81 0.0255(11) 0.0343(12) 0.0227(11) 0.0082(9) 0.0121(9) 0.0164(10)
C72 0.0181(10) 0.0229(10) 0.0236(10) 0.0060(8) 0.0106(9) 0.0084(8)
C19 0.0210(10) 0.0199(10) 0.0213(10) 0.0036(8) 0.0092(9) 0.0081(8)
C9 0.0209(10) 0.0193(10) 0.0203(10) 0.0011(8) 0.0060(9) 0.0079(8)
C52 0.0249(11) 0.0199(10) 0.0260(11) 0.0050(8) 0.0138(9) 0.0119(9)
C22 0.0203(10) 0.0151(10) 0.0249(10) 0.0046(8) 0.0112(9) 0.0057(8)
C61 0.0163(10) 0.0178(10) 0.0271(11) -0.0009(8) 0.0097(9) 0.0045(8)
C24 0.0203(10) 0.0171(10) 0.0249(10) 0.0038(8) 0.0127(9) 0.0069(8)
C104 0.0217(10) 0.0194(10) 0.0322(11) 0.0077(9) 0.0148(9) 0.0078(8)
C53 0.0215(10) 0.0227(11) 0.0331(12) 0.0073(9) 0.0162(9) 0.0094(9)
C97 0.0207(10) 0.0192(10) 0.0286(11) 0.0025(8) 0.0169(9) 0.0102(8)
C56 0.0185(10) 0.0247(11) 0.0250(11) 0.0026(9) 0.0072(9) 0.0121(8)
C15 0.0239(11) 0.0378(13) 0.0300(12) 0.0117(10) 0.0155(10) 0.0174(10)
C1 0.0215(10) 0.0171(10) 0.0257(11) 0.0038(8) 0.0136(9) 0.0077(8)
C98 0.0213(10) 0.0213(10) 0.0306(11) 0.0031(9) 0.0151(9) 0.0104(8)
C51 0.0228(10) 0.0142(10) 0.0267(11) 0.0039(8) 0.0117(9) 0.0063(8)
C89 0.0212(10) 0.0285(11) 0.0211(10) 0.0052(9) 0.0055(9) 0.0102(9)
C31 0.0223(10) 0.0212(10) 0.0227(10) 0.0022(8) 0.0075(9) 0.0115(9)
C43 0.0227(10) 0.0263(11) 0.0198(10) 0.0019(8) 0.0089(9) 0.0093(9)
C86 0.0212(10) 0.0225(10) 0.0199(10) 0.0037(8) 0.0077(9) 0.0097(8)
C102 0.0246(11) 0.0219(11) 0.0331(12) 0.0051(9) 0.0177(10) 0.0103(9)
C66 0.0182(10) 0.0259(11) 0.0273(11) 0.0031(9) 0.0088(9) 0.0079(9)
C63 0.0190(11) 0.0202(11) 0.0496(14) -0.0041(10) 0.0168(11) 0.0044(9)
C62 0.0179(10) 0.0184(10) 0.0330(12) 0.0003(9) 0.0090(9) 0.0058(8)
C12 0.0242(11) 0.0304(12) 0.0235(11) -0.0023(9) 0.0052(9) 0.0101(9)
C73 0.0109(9) 0.0216(10) 0.0195(10) 0.0013(8) 0.0038(8) 0.0053(8)
C70 0.0148(10) 0.0321(12) 0.0255(11) -0.0030(9) 0.0078(9) 0.0048(9)
C38 0.0236(11) 0.0245(11) 0.0280(11) 0.0027(9) 0.0119(9) 0.0113(9)
C84 0.0223(10) 0.0197(10) 0.0280(11) 0.0051(8) 0.0121(9) 0.0086(8)
C55 0.0192(10) 0.0215(10) 0.0290(11) 0.0059(9) 0.0114(9) 0.0127(8)
C92 0.0191(10) 0.0197(10) 0.0244(10) 0.0032(8) 0.0094(9) 0.0070(8)
C40 0.0269(12) 0.0338(13) 0.0302(12) 0.0096(10) 0.0079(10) 0.0186(10)
C32 0.0234(11) 0.0212(11) 0.0286(11) -0.0024(9) 0.0067(9) 0.0089(9)
C99 0.0209(11) 0.0284(12) 0.0332(12) -0.0028(9) 0.0144(10) 0.0092(9)
C18 0.0225(10) 0.0269(11) 0.0219(10) 0.0074(9) 0.0111(9) 0.0059(9)
C71 0.0200(10) 0.0351(12) 0.0241(11) 0.0063(9) 0.0092(9) 0.0145(9)
C57 0.0185(10) 0.0205(11) 0.0395(13) 0.0033(9) 0.0092(10) 0.0101(8)
C42 0.0330(12) 0.0428(14) 0.0235(11) 0.0108(10) 0.0145(10) 0.0240(11)
C96 0.0215(10) 0.0189(10) 0.0281(11) 0.0043(8) 0.0120(9) 0.0073(8)
C14 0.0214(11) 0.0538(15) 0.0243(11) 0.0118(11) 0.0092(10) 0.0179(11)
C39 0.0331(12) 0.0293(12) 0.0233(11) 0.0085(9) 0.0117(10) 0.0154(10)
C95 0.0212(10) 0.0212(11) 0.0319(12) 0.0026(9) 0.0099(9) 0.0107(9)
C28 0.0225(11) 0.0305(12) 0.0369(12) 0.0195(10) 0.0147(10) 0.0116(9)
C106 0.0220(11) 0.0187(10) 0.0415(13) -0.0005(9) 0.0194(10) 0.0049(8)
C82 0.0312(12) 0.0380(13) 0.0393(13) 0.0211(11) 0.0247(11) 0.0185(10)
C48 0.0405(13) 0.0299(12) 0.0259(12) 0.0045(9) 0.0145(11) 0.0168(11)
C87 0.0285(11) 0.0213(11) 0.0276(11) 0.0048(9) 0.0134(10) 0.0129(9)
C93 0.0278(11) 0.0208(11) 0.0257(11) 0.0071(9) 0.0102(9) 0.0068(9)
C65 0.0263(11) 0.0312(12) 0.0299(12) 0.0016(10) 0.0134(10) 0.0034(10)
C34 0.0245(11) 0.0262(11) 0.0254(11) 0.0016(9) 0.0081(9) 0.0159(9)
C91 0.0163(9) 0.0165(10) 0.0201(10) 0.0000(8) 0.0052(8) 0.0052(8)
C88 0.0257(11) 0.0294(12) 0.0288(11) 0.0107(9) 0.0104(10) 0.0175(9)
C30 0.0239(11) 0.0203(11) 0.0323(12) 0.0059(9) 0.0082(10) 0.0128(9)
C44 0.0272(12) 0.0357(13) 0.0287(12) 0.0101(10) 0.0078(10) 0.0138(10)
C105 0.0220(11) 0.0185(10) 0.0466(14) 0.0104(9) 0.0186(10) 0.0092(9)
C16 0.0185(10) 0.0259(11) 0.0212(10) 0.0023(8) 0.0072(9) 0.0127(8)
C110 0.0308(12) 0.0350(13) 0.0286(12) 0.0038(10) 0.0148(10) 0.0128(10)
C17 0.0203(10) 0.0348(12) 0.0221(10) 0.0050(9) 0.0103(9) 0.0125(9)
C74 0.0208(10) 0.0273(11) 0.0245(11) 0.0048(9) 0.0100(9) 0.0100(9)
C33 0.0207(11) 0.0295(12) 0.0313(12) -0.0003(9) 0.0070(10) 0.0122(9)
C78 0.0183(10) 0.0233(11) 0.0265(11) 0.0030(9) 0.0087(9) 0.0074(8)
C36 0.0209(11) 0.0259(12) 0.0364(13) -0.0026(10) 0.0090(10) 0.0097(9)
C64 0.0267(12) 0.0274(12) 0.0451(14) -0.0053(10) 0.0233(11) 0.0000(10)
C94 0.0248(11) 0.0207(11) 0.0292(11) 0.0053(9) 0.0046(9) 0.0121(9)
C58 0.0218(11) 0.0279(12) 0.0492(14) 0.0191(11) 0.0149(11) 0.0149(9)
C59 0.0306(12) 0.0385(13) 0.0304(12) 0.0147(10) 0.0133(10) 0.0212(10)
C75 0.0256(11) 0.0411(14) 0.0255(11) 0.0037(10) 0.0138(10) 0.0128(10)
C13 0.0218(11) 0.0447(14) 0.0221(11) 0.0011(10) 0.0025(10) 0.0072(10)
C60 0.0288(11) 0.0251(11) 0.0267(11) 0.0026(9) 0.0109(10) 0.0141(9)
C83 0.0296(12) 0.0217(11) 0.0435(13) 0.0119(10) 0.0214(11) 0.0088(9)
C101 0.0337(12) 0.0191(11) 0.0451(14) 0.0072(10) 0.0261(11) 0.0106(9)
C29 0.0315(12) 0.0231(11) 0.0437(14) 0.0176(10) 0.0153(11) 0.0141(10)
C114 0.0258(11) 0.0235(11) 0.0307(12) 0.0064(9) 0.0100(10) 0.0102(9)
C35 0.0255(11) 0.0230(11) 0.0354(13) -0.0050(9) 0.0084(10) 0.0097(9)
C77 0.0233(11) 0.0226(11) 0.0386(13) -0.0016(9) 0.0109(10) 0.0099(9)
C113 0.0303(13) 0.0370(14) 0.0353(13) 0.0020(11) 0.0038(11) 0.0104(11)
C100 0.0254(11) 0.0190(11) 0.0458(14) -0.0050(10) 0.0221(11) 0.0017(9)
C76 0.0251(11) 0.0379(13) 0.0310(12) -0.0060(10) 0.0129(10) 0.0128(10)
C47 0.0497(16) 0.0336(14) 0.0361(14) -0.0053(11) 0.0194(13) 0.0135(12)
C111 0.0468(16) 0.0572(17) 0.0310(13) 0.0055(12) 0.0209(12) 0.0223(13)
C41 0.0294(12) 0.0464(14) 0.0340(13) 0.0122(11) 0.0173(11) 0.0244(11)
B1 0.0166(11) 0.0171(11) 0.0197(11) 0.0033(9) 0.0069(9) 0.0069(9)
C112 0.0469(16) 0.0558(18) 0.0256(13) -0.0027(12) 0.0058(12) 0.0203(14)
C45 0.0284(13) 0.0644(18) 0.0231(12) 0.0113(12) 0.0058(11) 0.0128(12)
B2 0.0181(11) 0.0160(11) 0.0258(12) 0.0047(9) 0.0112(10) 0.0069(9)
N9 0.101(2) 0.081(2) 0.0439(15) 0.0048(15) 0.0281(16) 0.0505(19)
C117 0.0463(17) 0.0492(17) 0.0524(17) 0.0223(14) 0.0290(15) 0.0129(13)
C115 0.0631(19) 0.068(2) 0.0316(14) 0.0126(14) 0.0210(14) 0.0335(16)
C46 0.0393(14) 0.0505(17) 0.0267(13) -0.0072(11) 0.0126(12) 0.0079(12)
N10 0.0480(17) 0.113(3) 0.0692(19) 0.0555(19) 0.0247(16) 0.0104(17)
C118 0.0499(16) 0.0458(16) 0.076(2) 0.0299(15) 0.0406(16) 0.0267(14)
C116 0.082(2) 0.068(2) 0.0399(16) 0.0132(15) 0.0276(17) 0.0408(19)
N11 0.058(2) 0.063(2) 0.048(2) 0.0056(16) 0.0265(17) 0.0164(17)
O1 0.093(3) 0.149(4) 0.068(2) 0.022(2) 0.020(2) 0.031(3)
C119 0.0398(15) 0.0405(15) 0.0373(15) 0.0079(10) 0.0173(10) 0.0153(10)
C120 0.055(2) 0.048(2) 0.037(2) 0.0107(17) 0.0176(16) 0.0174(17)
C123 0.080(3) 0.111(4) 0.075(3) 0.048(3) 0.021(3) 0.054(3)
O2 0.120(5) 0.124(5) 0.126(5) 0.030(2) 0.056(3) 0.046(3)
C122 0.070(4) 0.070(5) 0.067(4) 0.015(2) 0.032(3) 0.026(2)
C121 0.057(3) 0.057(3) 0.057(3) 0.0166(14) 0.0243(17) 0.0218(16)
N12 0.044(3) 0.041(3) 0.044(3) 0.013(2) 0.012(2) 0.020(2)

loop_
_atom_type_symbol
_atom_type_description
_atom_type_scat_dispersion_real
_atom_type_scat_dispersion_imag
_atom_type_scat_source
C C 0.0033 0.0016 'International Tables Vol C Tables 4.2.6.8 and 6.1.1.4'
H H 0.0000 0.0000 'International Tables Vol C Tables 4.2.6.8 and 6.1.1.4'
B B 0.0013 0.0007 'International Tables Vol C Tables 4.2.6.8 and 6.1.1.4'
Co Co 0.3494 0.9721 'International Tables Vol C Tables 4.2.6.8 and 6.1.1.4'
N N 0.0061 0.0033 'International Tables Vol C Tables 4.2.6.8 and 6.1.1.4'
O O 0.0106 0.0060 'International Tables Vol C Tables 4.2.6.8 and 6.1.1.4'

loop_
_exptl_crystal_face_index_h
_exptl_crystal_face_index_k
_exptl_crystal_face_index_l
_exptl_crystal_face_perp_dist
-1.00 0.00 0.00 0.1280
-1.00 0.00 -1.00 0.0700
-1.00 -1.00 -1.00 0.0840
-1.00 1.00 1.00 0.1490
0.00 -1.00 -1.00 0.0910
0.00 1.00 1.00 0.0960
0.00 -1.00 1.00 0.1320
0.00 1.00 -1.00 0.0800
0.00 0.00 -1.00 0.0210
0.00 0.00 1.00 0.0340
1.00 1.00 -1.00 0.1920
1.00 0.00 0.00 0.2270
1.00 0.00 -1.00 0.2080
1.00 -1.00 -1.00 0.2180

loop_
_geom_angle_atom_site_label_1
_geom_angle_atom_site_label_2
_geom_angle_atom_site_label_3
_geom_angle
_geom_angle_site_symmetry_1
_geom_angle_site_symmetry_3
_geom_angle_publ_flag
N1 Co1 N3 156.75(7) . . ?
N1 Co1 N4 94.05(6) . . ?
N1 Co1 N6 90.15(6) . . ?
N4 Co1 N3 96.61(6) . . ?
N5 Co1 N3 100.70(7) . . ?
N5 Co1 N1 101.53(6) . . ?
N5 Co1 N4 79.53(7) . . ?
N5 Co1 N2 174.59(7) . . ?
N5 Co1 N6 79.66(7) . . ?
N2 Co1 N3 79.28(7) . . ?
N2 Co1 N1 79.23(6) . . ?
N2 Co1 N4 95.09(7) . . ?
N2 Co1 N6 105.72(7) . . ?
N6 Co1 N3 87.19(6) . . ?
N6 Co1 N4 159.19(6) . . ?
C11 N3 Co1 112.66(13) . . ?
C15 N3 Co1 127.51(14) . . ?
C15 N3 C11 118.53(18) . . ?
C5 N1 Co1 113.57(12) . . ?
C1 N1 Co1 128.36(13) . . ?
C1 N1 C5 118.07(17) . . ?
C20 N4 Co1 113.27(13) . . ?
C16 N4 Co1 128.81(14) . . ?
C16 N4 C20 117.81(17) . . ?
C21 N5 Co1 120.12(13) . . ?
C25 N5 Co1 119.83(13) . . ?
C25 N5 C21 120.00(16) . . ?
C6 N2 Co1 119.21(13) . . ?
C10 N2 Co1 120.25(13) . . ?
C10 N2 C6 119.96(17) . . ?
C26 N6 Co1 113.29(13) . . ?
C30 N6 Co1 128.58(14) . . ?
C30 N6 C26 118.08(18) . . ?
C52 N8 C61 121.67(17) . . ?
C52 N8 C55 118.29(17) . . ?
C61 N8 C55 119.00(16) . . ?
C43 N7 C37 118.36(16) . . ?
C34 N7 C37 118.21(17) . . ?
C34 N7 C43 121.35(17) . . ?
C5 C4 H4 120.8 . . ?
C5 C4 C3 118.36(18) . . ?
C3 C4 H4 120.8 . . ?
N1 C5 C4 122.29(18) . . ?
N1 C5 C6 113.08(16) . . ?
C4 C5 C6 124.56(17) . . ?
N5 C21 C20 113.25(16) . . ?
N5 C21 C22 121.07(18) . . ?
C22 C21 C20 125.66(18) . . ?
N2 C6 C5 112.97(16) . . ?
N2 C6 C7 121.04(17) . . ?
C7 C6 C5 125.91(17) . . ?
N3 C11 C10 113.89(17) . . ?
N3 C11 C12 121.89(18) . . ?
C12 C11 C10 124.10(18) . . ?
N4 C20 C21 113.49(17) . . ?
N4 C20 C19 122.30(18) . . ?
C19 C20 C21 124.20(17) . . ?
N6 C26 C25 113.83(17) . . ?
N6 C26 C27 122.52(18) . . ?
C27 C26 C25 123.64(17) . . ?
C80 C79 B1 118.53(17) . . ?
C84 C79 C80 114.61(18) . . ?
C84 C79 B1 126.74(18) . . ?
C4 C3 H3 120.2 . . ?
C2 C3 C4 119.68(19) . . ?
C2 C3 H3 120.2 . . ?
C79 C80 H80 118.3 . . ?
C81 C80 C79 123.3(2) . . ?
C81 C80 H80 118.3 . . ?
C54 C49 C23 121.35(18) . . ?
C50 C49 C54 117.86(18) . . ?
C50 C49 C23 120.78(18) . . ?
N5 C25 C26 113.17(16) . . ?
N5 C25 C24 121.25(18) . . ?
C24 C25 C26 125.57(18) . . ?
N2 C10 C11 112.56(17) . . ?
N2 C10 C9 121.42(18) . . ?
C9 C10 C11 126.02(18) . . ?
C6 C7 H7 120.0 . . ?
C6 C7 C8 119.99(18) . . ?
C8 C7 H7 120.0 . . ?
C38 C37 N7 119.82(19) . . ?
C38 C37 C42 120.03(19) . . ?
C42 C37 N7 120.14(19) . . ?
C108 C103 C104 115.34(18) . . ?
C108 C103 B2 121.81(18) . . ?
C104 C103 B2 121.96(18) . . ?
C103 C108 H108 118.7 . . ?
C107 C108 C103 122.5(2) . . ?
C107 C108 H108 118.7 . . ?
C85 C90 H90 118.3 . . ?
C89 C90 H90 118.3 . . ?
C89 C90 C85 123.41(19) . . ?
C26 C27 H27 120.8 . . ?
C28 C27 C26 118.46(19) . . ?
C28 C27 H27 120.8 . . ?
C7 C8 C31 121.25(18) . . ?
C9 C8 C7 117.36(18) . . ?
C9 C8 C31 121.38(18) . . ?
C68 C67 C72 115.17(18) . . ?
C68 C67 B1 125.13(18) . . ?
C72 C67 B1 119.53(17) . . ?
C49 C54 H54 119.3 . . ?
C53 C54 C49 121.43(19) . . ?
C53 C54 H54 119.3 . . ?
C3 C2 H2 120.9 . . ?
C1 C2 C3 118.30(18) . . ?
C1 C2 H2 120.9 . . ?
C68 C69 H69 119.9 . . ?
C70 C69 H69 119.9 . . ?
C70 C69 C68 120.1(2) . . ?
C90 C85 C86 114.71(18) . . ?
C90 C85 B1 121.53(17) . . ?
C86 C85 B1 123.26(17) . . ?
C110 C109 C114 114.8(2) . . ?
C110 C109 B2 123.39(19) . . ?
C114 C109 B2 121.32(19) . . ?
C49 C50 H50 119.4 . . ?
C51 C50 C49 121.12(19) . . ?
C51 C50 H50 119.4 . . ?
C108 C107 H107 119.7 . . ?
C106 C107 C108 120.5(2) . . ?
C106 C107 H107 119.7 . . ?
C67 C68 C69 122.7(2) . . ?
C67 C68 H68 118.6 . . ?
C69 C68 H68 118.6 . . ?
C22 C23 C49 121.27(18) . . ?
C24 C23 C49 120.81(18) . . ?
C24 C23 C22 117.92(18) . . ?
C80 C81 H81 119.9 . . ?
C80 C81 C82 120.3(2) . . ?
C82 C81 H81 119.9 . . ?
C67 C72 H72 118.5 . . ?
C71 C72 C67 123.0(2) . . ?
C71 C72 H72 118.5 . . ?
C20 C19 H19 120.5 . . ?
C20 C19 C18 119.07(19) . . ?
C18 C19 H19 120.5 . . ?
C10 C9 C8 120.21(18) . . ?
C10 C9 H9 119.9 . . ?
C8 C9 H9 119.9 . . ?
C53 C52 N8 121.62(18) . . ?
C51 C52 N8 119.81(18) . . ?
C51 C52 C53 118.58(18) . . ?
C21 C22 C23 119.88(18) . . ?
C21 C22 H22 120.1 . . ?
C23 C22 H22 120.1 . . ?
C66 C61 N8 121.48(18) . . ?
C66 C61 C62 119.00(19) . . ?
C62 C61 N8 119.51(19) . . ?
C25 C24 C23 119.84(18) . . ?
C25 C24 H24 120.1 . . ?
C23 C24 H24 120.1 . . ?
C103 C104 H104 118.8 . . ?
C105 C104 C103 122.4(2) . . ?
C105 C104 H104 118.8 . . ?
C54 C53 C52 120.34(19) . . ?
C54 C53 H53 119.8 . . ?
C52 C53 H53 119.8 . . ?
C98 C97 B2 121.65(18) . . ?
C102 C97 C98 115.53(19) . . ?
C102 C97 B2 122.24(18) . . ?
C55 C56 H56 120.1 . . ?
C57 C56 H56 120.1 . . ?
C57 C56 C55 119.8(2) . . ?
N3 C15 H15 118.6 . . ?
N3 C15 C14 122.7(2) . . ?
C14 C15 H15 118.6 . . ?
N1 C1 C2 123.14(18) . . ?
N1 C1 H1 118.4 . . ?
C2 C1 H1 118.4 . . ?
C97 C98 H98 118.8 . . ?
C99 C98 C97 122.4(2) . . ?
C99 C98 H98 118.8 . . ?
C50 C51 C52 120.66(19) . . ?
C50 C51 H51 119.7 . . ?
C52 C51 H51 119.7 . . ?
C90 C89 H89 120.2 . . ?
C88 C89 C90 119.7(2) . . ?
C88 C89 H89 120.2 . . ?
C32 C31 C8 121.49(18) . . ?
C36 C31 C8 121.36(19) . . ?
C36 C31 C32 117.16(19) . . ?
C48 C43 N7 120.56(19) . . ?
C48 C43 C44 118.9(2) . . ?
C44 C43 N7 120.46(19) . . ?
C85 C86 H86 118.6 . . ?
C87 C86 C85 122.80(19) . . ?
C87 C86 H86 118.6 . . ?
C97 C102 H102 118.8 . . ?
C101 C102 C97 122.4(2) . . ?
C101 C102 H102 118.8 . . ?
C61 C66 H66 119.9 . . ?
C65 C66 C61 120.2(2) . . ?
C65 C66 H66 119.9 . . ?
C62 C63 H63 119.6 . . ?
C64 C63 H63 119.6 . . ?
C64 C63 C62 120.8(2) . . ?
C61 C62 H62 119.9 . . ?
C63 C62 C61 120.2(2) . . ?
C63 C62 H62 119.9 . . ?
C11 C12 H12 120.7 . . ?
C11 C12 C13 118.6(2) . . ?
C13 C12 H12 120.7 . . ?
C74 C73 B1 119.88(18) . . ?
C78 C73 C74 115.05(18) . . ?
C78 C73 B1 124.59(18) . . ?
C69 C70 H70 120.5 . . ?
C69 C70 C71 119.07(19) . . ?
C71 C70 H70 120.5 . . ?
C37 C38 H38 119.9 . . ?
C37 C38 C39 120.3(2) . . ?
C39 C38 H38 119.9 . . ?
C79 C84 H84 118.7 . . ?
C83 C84 C79 122.6(2) . . ?
C83 C84 H84 118.7 . . ?
C56 C55 N8 120.59(19) . . ?
C60 C55 N8 119.92(19) . . ?
C60 C55 C56 119.5(2) . . ?
C93 C92 H92 118.8 . . ?
C93 C92 C91 122.39(19) . . ?
C91 C92 H92 118.8 . . ?
C39 C40 H40 120.1 . . ?
C39 C40 C41 119.7(2) . . ?
C41 C40 H40 120.1 . . ?
C31 C32 H32 119.2 . . ?
C33 C32 C31 121.61(19) . . ?
C33 C32 H32 119.2 . . ?
C98 C99 H99 119.8 . . ?
C100 C99 C98 120.3(2) . . ?
C100 C99 H99 119.8 . . ?
C19 C18 H18 120.6 . . ?
C17 C18 C19 118.7(2) . . ?
C17 C18 H18 120.6 . . ?
C72 C71 H71 120.0 . . ?
C70 C71 C72 120.0(2) . . ?
C70 C71 H71 120.0 . . ?
C56 C57 H57 119.6 . . ?
C58 C57 C56 120.8(2) . . ?
C58 C57 H57 119.6 . . ?
C37 C42 H42 120.2 . . ?
C41 C42 C37 119.6(2) . . ?
C41 C42 H42 120.2 . . ?
C95 C96 H96 118.5 . . ?
C95 C96 C91 122.9(2) . . ?
C91 C96 H96 118.5 . . ?
C15 C14 H14 120.7 . . ?
C13 C14 C15 118.6(2) . . ?
C13 C14 H14 120.7 . . ?
C38 C39 H39 120.1 . . ?
C40 C39 C38 119.8(2) . . ?
C40 C39 H39 120.1 . . ?
C96 C95 H95 119.9 . . ?
C96 C95 C94 120.2(2) . . ?
C94 C95 H95 119.9 . . ?
C27 C28 H28 120.3 . . ?
C27 C28 C29 119.5(2) . . ?
C29 C28 H28 120.3 . . ?
C107 C106 H106 120.6 . . ?
C105 C106 C107 118.82(19) . . ?
C105 C106 H106 120.6 . . ?
C81 C82 H82 120.7 . . ?
C83 C82 C81 118.6(2) . . ?
C83 C82 H82 120.7 . . ?
C43 C48 H48 119.8 . . ?
C47 C48 C43 120.4(2) . . ?
C47 C48 H48 119.8 . . ?
C86 C87 H87 119.8 . . ?
C88 C87 C86 120.42(19) . . ?
C88 C87 H87 119.8 . . ?
C92 C93 H93 119.7 . . ?
C92 C93 C94 120.5(2) . . ?
C94 C93 H93 119.7 . . ?
C66 C65 H65 119.7 . . ?
C64 C65 C66 120.5(2) . . ?
C64 C65 H65 119.7 . . ?
C33 C34 N7 119.53(19) . . ?
C33 C34 C35 118.31(19) . . ?
C35 C34 N7 122.13(19) . . ?
C92 C91 C96 115.21(18) . . ?
C92 C91 B2 126.39(18) . . ?
C96 C91 B2 118.38(18) . . ?
C89 C88 H88 120.5 . . ?
C87 C88 C89 118.98(19) . . ?
C87 C88 H88 120.5 . . ?
N6 C30 H30 118.7 . . ?
N6 C30 C29 122.58(19) . . ?
C29 C30 H30 118.7 . . ?
C43 C44 H44 120.2 . . ?
C45 C44 C43 119.5(2) . . ?
C45 C44 H44 120.2 . . ?
C104 C105 H105 119.8 . . ?
C106 C105 C104 120.4(2) . . ?
C106 C105 H105 119.8 . . ?
N4 C16 H16 118.6 . . ?
N4 C16 C17 122.82(19) . . ?
C17 C16 H16 118.6 . . ?
C109 C110 H110 118.4 . . ?
C111 C110 C109 123.2(2) . . ?
C111 C110 H110 118.4 . . ?
C18 C17 H17 120.4 . . ?
C16 C17 C18 119.19(19) . . ?
C16 C17 H17 120.4 . . ?
C73 C74 H74 118.4 . . ?
C75 C74 C73 123.2(2) . . ?
C75 C74 H74 118.4 . . ?
C32 C33 C34 120.7(2) . . ?
C32 C33 H33 119.7 . . ?
C34 C33 H33 119.7 . . ?
C73 C78 H78 118.8 . . ?
C77 C78 C73 122.4(2) . . ?
C77 C78 H78 118.8 . . ?
C31 C36 H36 119.3 . . ?
C35 C36 C31 121.4(2) . . ?
C35 C36 H36 119.3 . . ?
C63 C64 C65 119.3(2) . . ?
C63 C64 H64 120.3 . . ?
C65 C64 H64 120.3 . . ?
C95 C94 C93 118.7(2) . . ?
C95 C94 H94 120.6 . . ?
C93 C94 H94 120.6 . . ?
C57 C58 H58 120.3 . . ?
C57 C58 C59 119.4(2) . . ?
C59 C58 H58 120.3 . . ?
C58 C59 H59 120.0 . . ?
C60 C59 C58 120.1(2) . . ?
C60 C59 H59 120.0 . . ?
C74 C75 H75 120.0 . . ?
C76 C75 C74 119.9(2) . . ?
C76 C75 H75 120.0 . . ?
C12 C13 H13 120.2 . . ?
C14 C13 C12 119.6(2) . . ?
C14 C13 H13 120.2 . . ?
C55 C60 H60 119.8 . . ?
C59 C60 C55 120.4(2) . . ?
C59 C60 H60 119.8 . . ?
C84 C83 H83 119.7 . . ?
C82 C83 C84 120.5(2) . . ?
C82 C83 H83 119.7 . . ?
C102 C101 H101 119.8 . . ?
C100 C101 C102 120.4(2) . . ?
C100 C101 H101 119.8 . . ?
C28 C29 C30 118.9(2) . . ?
C28 C29 H29 120.6 . . ?
C30 C29 H29 120.6 . . ?
C109 C114 H114 118.6 . . ?
C113 C114 C109 122.7(2) . . ?
C113 C114 H114 118.6 . . ?
C34 C35 H35 119.6 . . ?
C36 C35 C34 120.8(2) . . ?
C36 C35 H35 119.6 . . ?
C78 C77 H77 119.9 . . ?
C76 C77 C78 120.3(2) . . ?
C76 C77 H77 119.9 . . ?
C114 C113 H113 119.8 . . ?
C114 C113 C112 120.4(2) . . ?
C112 C113 H113 119.8 . . ?
C99 C100 H100 120.5 . . ?
C101 C100 C99 118.9(2) . . ?
C101 C100 H100 120.5 . . ?
C75 C76 C77 119.1(2) . . ?
C75 C76 H76 120.4 . . ?
C77 C76 H76 120.4 . . ?
C48 C47 H47 119.7 . . ?
C46 C47 C48 120.6(2) . . ?
C46 C47 H47 119.7 . . ?
C110 C111 H111 119.9 . . ?
C112 C111 C110 120.2(2) . . ?
C112 C111 H111 119.9 . . ?
C40 C41 H41 119.7 . . ?
C42 C41 C40 120.6(2) . . ?
C42 C41 H41 119.7 . . ?
C79 B1 C85 103.93(15) . . ?
C79 B1 C73 115.65(16) . . ?
C67 B1 C79 108.72(16) . . ?
C67 B1 C85 114.09(16) . . ?
C67 B1 C73 103.61(15) . . ?
C85 B1 C73 111.18(16) . . ?
C113 C112 H112 120.6 . . ?
C111 C112 C113 118.7(2) . . ?
C111 C112 H112 120.6 . . ?
C44 C45 H45 119.6 . . ?
C46 C45 C44 120.7(2) . . ?
C46 C45 H45 119.6 . . ?
C103 B2 C97 100.92(15) . . ?
C109 B2 C103 112.80(16) . . ?
C109 B2 C97 114.28(17) . . ?
C91 B2 C103 115.03(17) . . ?
C91 B2 C109 104.59(16) . . ?
C91 B2 C97 109.55(16) . . ?
N10 C117 C118 178.3(4) . . ?
N9 C115 C116 178.3(4) . . ?
C47 C46 C45 119.8(2) . . ?
C47 C46 H46 120.1 . . ?
C45 C46 H46 120.1 . . ?
C117 C118 H11D 109.5 . . ?
C117 C118 H11E 109.5 . . ?
C117 C118 H11F 109.5 . . ?
H11D C118 H11E 109.5 . . ?
H11D C118 H11F 109.5 . . ?
H11E C118 H11F 109.5 . . ?
C115 C116 H11A 109.5 . . ?
C115 C116 H11B 109.5 . . ?
C115 C116 H11C 109.5 . . ?
H11A C116 H11B 109.5 . . ?
H11A C116 H11C 109.5 . . ?
H11B C116 H11C 109.5 . . ?
C123 O1 H1A 109.5 . . ?
N11 C119 C120 174.4(6) . . ?
C119 C120 H12A 109.5 . . ?
C119 C120 H12B 109.5 . . ?
C119 C120 H12C 109.5 . . ?
H12A C120 H12B 109.5 . . ?
H12A C120 H12C 109.5 . . ?
H12B C120 H12C 109.5 . . ?
O1 C123 H12D 109.5 . . ?
O1 C123 H12E 109.5 . . ?
O1 C123 H12F 109.5 . . ?
H12D C123 H12E 109.5 . . ?
H12D C123 H12F 109.5 . . ?
H12E C123 H12F 109.5 . . ?
H12G C122 H12H 109.5 . . ?
H12G C122 H12I 109.5 . . ?
H12H C122 H12I 109.5 . . ?
C121 C122 H12G 109.5 . . ?
C121 C122 H12H 109.5 . . ?
C121 C122 H12I 109.5 . . ?
C122 C121 N12 172.4(16) . . ?

loop_
_geom_bond_atom_site_label_1
_geom_bond_atom_site_label_2
_geom_bond_distance
_geom_bond_site_symmetry_2
_geom_bond_publ_flag
Co1 N3 2.1046(17) . ?
Co1 N1 2.0723(16) . ?
Co1 N4 2.0900(17) . ?
Co1 N5 1.9058(16) . ?
Co1 N2 1.9066(16) . ?
Co1 N6 2.0799(17) . ?
N3 C11 1.352(3) . ?
N3 C15 1.344(3) . ?
N1 C5 1.357(2) . ?
N1 C1 1.341(3) . ?
N4 C20 1.359(2) . ?
N4 C16 1.345(3) . ?
N5 C21 1.353(3) . ?
N5 C25 1.349(2) . ?
N2 C6 1.354(2) . ?
N2 C10 1.350(3) . ?
N6 C26 1.355(2) . ?
N6 C30 1.337(3) . ?
N8 C52 1.408(3) . ?
N8 C61 1.426(3) . ?
N8 C55 1.428(3) . ?
N7 C37 1.434(3) . ?
N7 C43 1.419(3) . ?
N7 C34 1.413(3) . ?
C4 H4 0.9500 . ?
C4 C5 1.387(3) . ?
C4 C3 1.391(3) . ?
C5 C6 1.480(3) . ?
C21 C20 1.481(3) . ?
C21 C22 1.381(3) . ?
C6 C7 1.390(3) . ?
C11 C10 1.482(3) . ?
C11 C12 1.387(3) . ?
C20 C19 1.384(3) . ?
C26 C25 1.476(3) . ?
C26 C27 1.389(3) . ?
C79 C80 1.410(3) . ?
C79 C84 1.402(3) . ?
C79 B1 1.641(3) . ?
C3 H3 0.9500 . ?
C3 C2 1.386(3) . ?
C80 H80 0.9500 . ?
C80 C81 1.383(3) . ?
C49 C54 1.401(3) . ?
C49 C50 1.399(3) . ?
C49 C23 1.476(3) . ?
C25 C24 1.383(3) . ?
C10 C9 1.379(3) . ?
C7 H7 0.9500 . ?
C7 C8 1.405(3) . ?
C37 C38 1.380(3) . ?
C37 C42 1.389(3) . ?
C103 C108 1.405(3) . ?
C103 C104 1.406(3) . ?
C103 B2 1.644(3) . ?
C108 H108 0.9500 . ?
C108 C107 1.389(3) . ?
C90 H90 0.9500 . ?
C90 C85 1.400(3) . ?
C90 C89 1.397(3) . ?
C27 H27 0.9500 . ?
C27 C28 1.380(3) . ?
C8 C9 1.405(3) . ?
C8 C31 1.478(3) . ?
C67 C68 1.397(3) . ?
C67 C72 1.408(3) . ?
C67 B1 1.641(3) . ?
C54 H54 0.9500 . ?
C54 C53 1.382(3) . ?
C2 H2 0.9500 . ?
C2 C1 1.383(3) . ?
C69 H69 0.9500 . ?
C69 C68 1.398(3) . ?
C69 C70 1.384(3) . ?
C85 C86 1.409(3) . ?
C85 B1 1.647(3) . ?
C109 C110 1.403(3) . ?
C109 C114 1.412(3) . ?
C109 B2 1.641(3) . ?
C50 H50 0.9500 . ?
C50 C51 1.383(3) . ?
C107 H107 0.9500 . ?
C107 C106 1.386(3) . ?
C68 H68 0.9500 . ?
C23 C22 1.401(3) . ?
C23 C24 1.396(3) . ?
C81 H81 0.9500 . ?
C81 C82 1.385(3) . ?
C72 H72 0.9500 . ?
C72 C71 1.388(3) . ?
C19 H19 0.9500 . ?
C19 C18 1.388(3) . ?
C9 H9 0.9500 . ?
C52 C53 1.402(3) . ?
C52 C51 1.399(3) . ?
C22 H22 0.9500 . ?
C61 C66 1.391(3) . ?
C61 C62 1.394(3) . ?
C24 H24 0.9500 . ?
C104 H104 0.9500 . ?
C104 C105 1.396(3) . ?
C53 H53 0.9500 . ?
C97 C98 1.407(3) . ?
C97 C102 1.401(3) . ?
C97 B2 1.651(3) . ?
C56 H56 0.9500 . ?
C56 C55 1.393(3) . ?
C56 C57 1.386(3) . ?
C15 H15 0.9500 . ?
C15 C14 1.380(3) . ?
C1 H1 0.9500 . ?
C98 H98 0.9500 . ?
C98 C99 1.395(3) . ?
C51 H51 0.9500 . ?
C89 H89 0.9500 . ?
C89 C88 1.387(3) . ?
C31 C32 1.399(3) . ?
C31 C36 1.399(3) . ?
C43 C48 1.387(3) . ?
C43 C44 1.395(3) . ?
C86 H86 0.9500 . ?
C86 C87 1.390(3) . ?
C102 H102 0.9500 . ?
C102 C101 1.398(3) . ?
C66 H66 0.9500 . ?
C66 C65 1.390(3) . ?
C63 H63 0.9500 . ?
C63 C62 1.388(3) . ?
C63 C64 1.375(4) . ?
C62 H62 0.9500 . ?
C12 H12 0.9500 . ?
C12 C13 1.388(3) . ?
C73 C74 1.406(3) . ?
C73 C78 1.403(3) . ?
C73 B1 1.648(3) . ?
C70 H70 0.9500 . ?
C70 C71 1.387(3) . ?
C38 H38 0.9500 . ?
C38 C39 1.394(3) . ?
C84 H84 0.9500 . ?
C84 C83 1.395(3) . ?
C55 C60 1.389(3) . ?
C92 H92 0.9500 . ?
C92 C93 1.390(3) . ?
C92 C91 1.402(3) . ?
C40 H40 0.9500 . ?
C40 C39 1.381(3) . ?
C40 C41 1.389(3) . ?
C32 H32 0.9500 . ?
C32 C33 1.382(3) . ?
C99 H99 0.9500 . ?
C99 C100 1.384(3) . ?
C18 H18 0.9500 . ?
C18 C17 1.386(3) . ?
C71 H71 0.9500 . ?
C57 H57 0.9500 . ?
C57 C58 1.385(3) . ?
C42 H42 0.9500 . ?
C42 C41 1.383(3) . ?
C96 H96 0.9500 . ?
C96 C95 1.384(3) . ?
C96 C91 1.412(3) . ?
C14 H14 0.9500 . ?
C14 C13 1.379(3) . ?
C39 H39 0.9500 . ?
C95 H95 0.9500 . ?
C95 C94 1.385(3) . ?
C28 H28 0.9500 . ?
C28 C29 1.383(3) . ?
C106 H106 0.9500 . ?
C106 C105 1.380(3) . ?
C82 H82 0.9500 . ?
C82 C83 1.384(3) . ?
C48 H48 0.9500 . ?
C48 C47 1.386(3) . ?
C87 H87 0.9500 . ?
C87 C88 1.384(3) . ?
C93 H93 0.9500 . ?
C93 C94 1.392(3) . ?
C65 H65 0.9500 . ?
C65 C64 1.387(3) . ?
C34 C33 1.393(3) . ?
C34 C35 1.394(3) . ?
C91 B2 1.639(3) . ?
C88 H88 0.9500 . ?
C30 H30 0.9500 . ?
C30 C29 1.387(3) . ?
C44 H44 0.9500 . ?
C44 C45 1.392(3) . ?
C105 H105 0.9500 . ?
C16 H16 0.9500 . ?
C16 C17 1.380(3) . ?
C110 H110 0.9500 . ?
C110 C111 1.387(3) . ?
C17 H17 0.9500 . ?
C74 H74 0.9500 . ?
C74 C75 1.390(3) . ?
C33 H33 0.9500 . ?
C78 H78 0.9500 . ?
C78 C77 1.400(3) . ?
C36 H36 0.9500 . ?
C36 C35 1.384(3) . ?
C64 H64 0.9500 . ?
C94 H94 0.9500 . ?
C58 H58 0.9500 . ?
C58 C59 1.391(3) . ?
C59 H59 0.9500 . ?
C59 C60 1.387(3) . ?
C75 H75 0.9500 . ?
C75 C76 1.381(4) . ?
C13 H13 0.9500 . ?
C60 H60 0.9500 . ?
C83 H83 0.9500 . ?
C101 H101 0.9500 . ?
C101 C100 1.382(4) . ?
C29 H29 0.9500 . ?
C114 H114 0.9500 . ?
C114 C113 1.387(3) . ?
C35 H35 0.9500 . ?
C77 H77 0.9500 . ?
C77 C76 1.385(4) . ?
C113 H113 0.9500 . ?
C113 C112 1.389(4) . ?
C100 H100 0.9500 . ?
C76 H76 0.9500 . ?
C47 H47 0.9500 . ?
C47 C46 1.364(4) . ?
C111 H111 0.9500 . ?
C111 C112 1.386(4) . ?
C41 H41 0.9500 . ?
C112 H112 0.9500 . ?
C45 H45 0.9500 . ?
C45 C46 1.375(4) . ?
N9 C115 1.136(4) . ?
C117 N10 1.137(4) . ?
C117 C118 1.431(4) . ?
C115 C116 1.453(4) . ?
C46 H46 0.9500 . ?
C118 H11D 0.9800 . ?
C118 H11E 0.9800 . ?
C118 H11F 0.9800 . ?
C116 H11A 0.9800 . ?
C116 H11B 0.9800 . ?
C116 H11C 0.9800 . ?
N11 C119 1.309(10) . ?
O1 H1A 0.8400 . ?
O1 C123 1.416(2) . ?
C119 C120 1.489(10) . ?
C120 H12A 0.9800 . ?
C120 H12B 0.9800 . ?
C120 H12C 0.9800 . ?
C123 H12D 0.9800 . ?
C123 H12E 0.9800 . ?
C123 H12F 0.9800 . ?
C122 H12G 0.9800 . ?
C122 H12H 0.9800 . ?
C122 H12I 0.9800 . ?
C122 C121 1.39(2) . ?
C121 N12 1.50(2) . ?

loop_
_geom_torsion_atom_site_label_1
_geom_torsion_atom_site_label_2
_geom_torsion_atom_site_label_3
_geom_torsion_atom_site_label_4
_geom_torsion
_geom_torsion_site_symmetry_1
_geom_torsion_site_symmetry_2
_geom_torsion_site_symmetry_3
_geom_torsion_site_symmetry_4
_geom_torsion_publ_flag
Co1 N3 C11 C10 -9.4(2) . . . . ?
Co1 N3 C11 C12 166.68(17) . . . . ?
Co1 N3 C15 C14 -164.67(17) . . . . ?
Co1 N1 C5 C4 175.19(15) . . . . ?
Co1 N1 C5 C6 -7.9(2) . . . . ?
Co1 N1 C1 C2 -176.75(15) . . . . ?
Co1 N4 C20 C21 -6.46(19) . . . . ?
Co1 N4 C20 C19 173.76(15) . . . . ?
Co1 N4 C16 C17 -174.62(15) . . . . ?
Co1 N5 C21 C20 -2.0(2) . . . . ?
Co1 N5 C21 C22 176.35(14) . . . . ?
Co1 N5 C25 C26 5.5(2) . . . . ?
Co1 N5 C25 C24 -175.53(14) . . . . ?
Co1 N2 C6 C5 12.3(2) . . . . ?
Co1 N2 C6 C7 -170.82(15) . . . . ?
Co1 N2 C10 C11 -11.0(2) . . . . ?
Co1 N2 C10 C9 169.64(15) . . . . ?
Co1 N6 C26 C25 2.0(2) . . . . ?
Co1 N6 C26 C27 -177.05(15) . . . . ?
Co1 N6 C30 C29 176.44(16) . . . . ?
N3 C11 C10 N2 13.1(2) . . . . ?
N3 C11 C10 C9 -167.58(19) . . . . ?
N3 C11 C12 C13 0.2(3) . . . . ?
N3 C15 C14 C13 -0.2(3) . . . . ?
N1 C5 C6 N2 -2.0(2) . . . . ?
N1 C5 C6 C7 -178.65(18) . . . . ?
N4 C20 C19 C18 1.7(3) . . . . ?
N4 C16 C17 C18 1.2(3) . . . . ?
N5 C21 C20 N4 5.6(2) . . . . ?
N5 C21 C20 C19 -174.58(18) . . . . ?
N5 C21 C22 C23 -0.4(3) . . . . ?
N5 C25 C24 C23 -1.3(3) . . . . ?
N2 C6 C7 C8 0.5(3) . . . . ?
N2 C10 C9 C8 1.6(3) . . . . ?
N6 C26 C25 N5 -4.7(2) . . . . ?
N6 C26 C25 C24 176.46(18) . . . . ?
N6 C26 C27 C28 0.0(3) . . . . ?
N6 C30 C29 C28 0.4(3) . . . . ?
N8 C52 C53 C54 -179.0(2) . . . . ?
N8 C52 C51 C50 179.55(19) . . . . ?
N8 C61 C66 C65 178.90(19) . . . . ?
N8 C61 C62 C63 -179.21(18) . . . . ?
N8 C55 C60 C59 -178.63(19) . . . . ?
N7 C37 C38 C39 177.62(19) . . . . ?
N7 C37 C42 C41 -176.7(2) . . . . ?
N7 C43 C48 C47 -177.3(2) . . . . ?
N7 C43 C44 C45 178.5(2) . . . . ?
N7 C34 C33 C32 -180.0(2) . . . . ?
N7 C34 C35 C36 -179.4(2) . . . . ?
C4 C5 C6 N2 174.88(18) . . . . ?
C4 C5 C6 C7 -1.8(3) . . . . ?
C4 C3 C2 C1 -3.0(3) . . . . ?
C5 N1 C1 C2 2.8(3) . . . . ?
C5 C4 C3 C2 1.5(3) . . . . ?
C5 C6 C7 C8 176.98(19) . . . . ?
C21 N5 C25 C26 -176.89(16) . . . . ?
C21 N5 C25 C24 2.0(3) . . . . ?
C21 C20 C19 C18 -178.04(18) . . . . ?
C6 N2 C10 C11 177.81(17) . . . . ?
C6 N2 C10 C9 -1.5(3) . . . . ?
C6 C7 C8 C9 -0.4(3) . . . . ?
C6 C7 C8 C31 -179.25(19) . . . . ?
C11 N3 C15 C14 1.3(3) . . . . ?
C11 C10 C9 C8 -177.60(19) . . . . ?
C11 C12 C13 C14 0.9(4) . . . . ?
C20 N4 C16 C17 1.3(3) . . . . ?
C20 C21 C22 C23 177.73(18) . . . . ?
C20 C19 C18 C17 0.8(3) . . . . ?
C26 N6 C30 C29 -0.7(3) . . . . ?
C26 C25 C24 C23 177.54(18) . . . . ?
C26 C27 C28 C29 -0.3(3) . . . . ?
C79 C80 C81 C82 0.2(3) . . . . ?
C79 C84 C83 C82 1.9(3) . . . . ?
C3 C4 C5 N1 2.3(3) . . . . ?
C3 C4 C5 C6 -174.22(18) . . . . ?
C3 C2 C1 N1 0.9(3) . . . . ?
C80 C79 C84 C83 -2.3(3) . . . . ?
C80 C79 B1 C67 42.4(2) . . . . ?
C80 C79 B1 C85 -79.5(2) . . . . ?
C80 C79 B1 C73 158.38(17) . . . . ?
C80 C81 C82 C83 -0.8(3) . . . . ?
C49 C54 C53 C52 -0.6(3) . . . . ?
C49 C50 C51 C52 -0.5(3) . . . . ?
C49 C23 C22 C21 -179.31(18) . . . . ?
C49 C23 C24 C25 -179.90(18) . . . . ?
C25 N5 C21 C20 -179.54(16) . . . . ?
C25 N5 C21 C22 -1.2(3) . . . . ?
C25 C26 C27 C28 -178.96(19) . . . . ?
C10 N2 C6 C5 -176.45(17) . . . . ?
C10 N2 C6 C7 0.4(3) . . . . ?
C10 C11 C12 C13 175.9(2) . . . . ?
C7 C8 C9 C10 -0.7(3) . . . . ?
C7 C8 C31 C32 -25.4(3) . . . . ?
C7 C8 C31 C36 154.4(2) . . . . ?
C37 N7 C43 C48 21.3(3) . . . . ?
C37 N7 C43 C44 -155.9(2) . . . . ?
C37 N7 C34 C33 47.8(3) . . . . ?
C37 N7 C34 C35 -130.0(2) . . . . ?
C37 C38 C39 C40 -0.3(3) . . . . ?
C37 C42 C41 C40 -1.6(4) . . . . ?
C103 C108 C107 C106 -0.3(3) . . . . ?
C103 C104 C105 C106 -0.8(3) . . . . ?
C108 C103 C104 C105 0.4(3) . . . . ?
C108 C103 B2 C109 163.06(18) . . . . ?
C108 C103 B2 C97 -74.6(2) . . . . ?
C108 C103 B2 C91 43.2(3) . . . . ?
C108 C107 C106 C105 -0.1(3) . . . . ?
C90 C85 C86 C87 0.0(3) . . . . ?
C90 C85 B1 C79 -91.4(2) . . . . ?
C90 C85 B1 C67 150.36(18) . . . . ?
C90 C85 B1 C73 33.6(2) . . . . ?
C90 C89 C88 C87 0.2(3) . . . . ?
C27 C26 C25 N5 174.34(18) . . . . ?
C27 C26 C25 C24 -4.5(3) . . . . ?
C27 C28 C29 C30 0.1(3) . . . . ?
C8 C31 C32 C33 -177.8(2) . . . . ?
C8 C31 C36 C35 178.6(2) . . . . ?
C67 C72 C71 C70 -0.4(3) . . . . ?
C54 C49 C50 C51 1.0(3) . . . . ?
C54 C49 C23 C22 146.7(2) . . . . ?
C54 C49 C23 C24 -33.7(3) . . . . ?
C69 C70 C71 C72 -0.4(3) . . . . ?
C85 C90 C89 C88 1.0(3) . . . . ?
C85 C86 C87 C88 1.2(3) . . . . ?
C109 C110 C111 C112 -0.3(4) . . . . ?
C109 C114 C113 C112 -1.1(4) . . . . ?
C50 C49 C54 C53 -0.4(3) . . . . ?
C50 C49 C23 C22 -33.9(3) . . . . ?
C50 C49 C23 C24 145.6(2) . . . . ?
C107 C106 C105 C104 0.6(3) . . . . ?
C68 C67 C72 C71 0.8(3) . . . . ?
C68 C67 B1 C79 -137.71(19) . . . . ?
C68 C67 B1 C85 -22.2(3) . . . . ?
C68 C67 B1 C73 98.8(2) . . . . ?
C68 C69 C70 C71 0.8(3) . . . . ?
C23 C49 C54 C53 179.0(2) . . . . ?
C23 C49 C50 C51 -178.45(19) . . . . ?
C81 C82 C83 C84 -0.2(3) . . . . ?
C72 C67 C68 C69 -0.4(3) . . . . ?
C72 C67 B1 C79 47.4(2) . . . . ?
C72 C67 B1 C85 162.85(17) . . . . ?
C72 C67 B1 C73 -76.1(2) . . . . ?
C19 C18 C17 C16 -2.2(3) . . . . ?
C9 C8 C31 C32 155.7(2) . . . . ?
C9 C8 C31 C36 -24.4(3) . . . . ?
C52 N8 C61 C66 24.6(3) . . . . ?
C52 N8 C61 C62 -156.41(19) . . . . ?
C52 N8 C55 C56 -123.2(2) . . . . ?
C52 N8 C55 C60 56.4(3) . . . . ?
C22 C21 C20 N4 -172.59(18) . . . . ?
C22 C21 C20 C19 7.2(3) . . . . ?
C22 C23 C24 C25 -0.3(3) . . . . ?
C61 N8 C52 C53 41.6(3) . . . . ?
C61 N8 C52 C51 -138.5(2) . . . . ?
C61 N8 C55 C56 45.4(3) . . . . ?
C61 N8 C55 C60 -135.0(2) . . . . ?
C61 C66 C65 C64 0.5(3) . . . . ?
C24 C23 C22 C21 1.1(3) . . . . ?
C104 C103 C108 C107 0.2(3) . . . . ?
C104 C103 B2 C109 -28.3(3) . . . . ?
C104 C103 B2 C97 94.1(2) . . . . ?
C104 C103 B2 C91 -148.11(18) . . . . ?
C53 C52 C51 C50 -0.5(3) . . . . ?
C97 C98 C99 C100 0.1(3) . . . . ?
C97 C102 C101 C100 -0.3(3) . . . . ?
C56 C55 C60 C59 1.0(3) . . . . ?
C56 C57 C58 C59 0.9(3) . . . . ?
C15 N3 C11 C10 -177.39(18) . . . . ?
C15 N3 C11 C12 -1.3(3) . . . . ?
C15 C14 C13 C12 -0.9(4) . . . . ?
C1 N1 C5 C4 -4.4(3) . . . . ?
C1 N1 C5 C6 172.49(17) . . . . ?
C98 C97 C102 C101 0.1(3) . . . . ?
C98 C97 B2 C103 91.3(2) . . . . ?
C98 C97 B2 C109 -147.33(18) . . . . ?
C98 C97 B2 C91 -30.4(2) . . . . ?
C98 C99 C100 C101 -0.2(3) . . . . ?
C51 C52 C53 C54 1.1(3) . . . . ?
C89 C90 C85 C86 -1.1(3) . . . . ?
C89 C90 C85 B1 171.09(19) . . . . ?
C31 C8 C9 C10 178.20(19) . . . . ?
C31 C32 C33 C34 -0.5(4) . . . . ?
C31 C36 C35 C34 -0.9(4) . . . . ?
C43 N7 C37 C38 -117.4(2) . . . . ?
C43 N7 C37 C42 61.3(3) . . . . ?
C43 N7 C34 C33 -148.8(2) . . . . ?
C43 N7 C34 C35 33.3(3) . . . . ?
C43 C48 C47 C46 -0.9(4) . . . . ?
C43 C44 C45 C46 -1.5(4) . . . . ?
C86 C85 B1 C79 80.1(2) . . . . ?
C86 C85 B1 C67 -38.2(3) . . . . ?
C86 C85 B1 C73 -154.88(18) . . . . ?
C86 C87 C88 C89 -1.3(3) . . . . ?
C102 C97 C98 C99 0.0(3) . . . . ?
C102 C97 B2 C103 -79.6(2) . . . . ?
C102 C97 B2 C109 41.7(2) . . . . ?
C102 C97 B2 C91 158.69(18) . . . . ?
C102 C101 C100 C99 0.3(3) . . . . ?
C66 C61 C62 C63 -0.2(3) . . . . ?
C66 C65 C64 C63 -0.7(3) . . . . ?
C62 C61 C66 C65 -0.1(3) . . . . ?
C62 C63 C64 C65 0.4(3) . . . . ?
C12 C11 C10 N2 -162.9(2) . . . . ?
C12 C11 C10 C9 16.4(3) . . . . ?
C73 C74 C75 C76 -0.1(3) . . . . ?
C73 C78 C77 C76 1.0(3) . . . . ?
C70 C69 C68 C67 -0.4(3) . . . . ?
C38 C37 C42 C41 2.0(3) . . . . ?
C84 C79 C80 C81 1.3(3) . . . . ?
C84 C79 B1 C67 -141.71(19) . . . . ?
C84 C79 B1 C85 96.4(2) . . . . ?
C84 C79 B1 C73 -25.7(3) . . . . ?
C55 N8 C52 C53 -150.2(2) . . . . ?
C55 N8 C52 C51 29.7(3) . . . . ?
C55 N8 C61 C66 -143.6(2) . . . . ?
C55 N8 C61 C62 35.4(3) . . . . ?
C55 C56 C57 C58 -1.6(3) . . . . ?
C92 C93 C94 C95 0.1(3) . . . . ?
C92 C91 B2 C103 15.4(3) . . . . ?
C92 C91 B2 C109 -108.9(2) . . . . ?
C92 C91 B2 C97 128.2(2) . . . . ?
C32 C31 C36 C35 -1.6(3) . . . . ?
C57 C56 C55 N8 -179.78(18) . . . . ?
C57 C56 C55 C60 0.6(3) . . . . ?
C57 C58 C59 C60 0.7(3) . . . . ?
C42 C37 C38 C39 -1.1(3) . . . . ?
C96 C95 C94 C93 -0.2(3) . . . . ?
C96 C91 B2 C103 -166.26(17) . . . . ?
C96 C91 B2 C109 69.4(2) . . . . ?
C96 C91 B2 C97 -53.5(2) . . . . ?
C39 C40 C41 C42 0.2(4) . . . . ?
C95 C96 C91 C92 -0.4(3) . . . . ?
C95 C96 C91 B2 -178.93(19) . . . . ?
C48 C43 C44 C45 1.1(3) . . . . ?
C48 C47 C46 C45 0.6(4) . . . . ?
C93 C92 C91 C96 0.3(3) . . . . ?
C93 C92 C91 B2 178.70(19) . . . . ?
C34 N7 C37 C38 46.5(3) . . . . ?
C34 N7 C37 C42 -134.8(2) . . . . ?
C34 N7 C43 C48 -142.0(2) . . . . ?
C34 N7 C43 C44 40.7(3) . . . . ?
C91 C92 C93 C94 -0.2(3) . . . . ?
C91 C96 C95 C94 0.4(3) . . . . ?
C30 N6 C26 C25 179.55(17) . . . . ?
C30 N6 C26 C27 0.5(3) . . . . ?
C44 C43 C48 C47 0.1(4) . . . . ?
C44 C45 C46 C47 0.6(4) . . . . ?
C16 N4 C20 C21 177.03(16) . . . . ?
C16 N4 C20 C19 -2.7(3) . . . . ?
C110 C109 C114 C113 0.9(3) . . . . ?
C110 C109 B2 C103 144.5(2) . . . . ?
C110 C109 B2 C97 30.0(3) . . . . ?
C110 C109 B2 C91 -89.8(2) . . . . ?
C110 C111 C112 C113 0.2(4) . . . . ?
C74 C73 C78 C77 -1.9(3) . . . . ?
C74 C73 B1 C79 161.25(17) . . . . ?
C74 C73 B1 C67 -79.9(2) . . . . ?
C74 C73 B1 C85 43.1(2) . . . . ?
C74 C75 C76 C77 -0.9(3) . . . . ?
C33 C34 C35 C36 2.7(4) . . . . ?
C78 C73 C74 C75 1.4(3) . . . . ?
C78 C73 B1 C79 -27.2(3) . . . . ?
C78 C73 B1 C67 91.7(2) . . . . ?
C78 C73 B1 C85 -145.34(18) . . . . ?
C78 C77 C76 C75 0.4(3) . . . . ?
C36 C31 C32 C33 2.3(3) . . . . ?
C64 C63 C62 C61 0.0(3) . . . . ?
C58 C59 C60 C55 -1.7(3) . . . . ?
C114 C109 C110 C111 -0.2(3) . . . . ?
C114 C109 B2 C103 -44.0(3) . . . . ?
C114 C109 B2 C97 -158.53(18) . . . . ?
C114 C109 B2 C91 81.7(2) . . . . ?
C114 C113 C112 C111 0.5(4) . . . . ?
C35 C34 C33 C32 -2.0(4) . . . . ?
C41 C40 C39 C38 0.7(3) . . . . ?
B1 C79 C80 C81 177.72(18) . . . . ?
B1 C79 C84 C83 -178.36(19) . . . . ?
B1 C67 C68 C69 -175.47(18) . . . . ?
B1 C67 C72 C71 176.15(18) . . . . ?
B1 C85 C86 C87 -172.02(19) . . . . ?
B1 C73 C74 C75 173.77(19) . . . . ?
B1 C73 C78 C77 -173.84(19) . . . . ?
B2 C103 C108 C107 169.54(18) . . . . ?
B2 C103 C104 C105 -168.96(19) . . . . ?
B2 C109 C110 C111 171.8(2) . . . . ?
B2 C109 C114 C113 -171.2(2) . . . . ?
B2 C97 C98 C99 -171.53(18) . . . . ?
B2 C97 C102 C101 171.58(18) . . . . ?
